data_4335125
loop_
_publ_author_name
'Dipak Kumar Roy'
'Bijan Mondal'
'Pritam Shankhari'
'R. S. Anju'
'K. Geetharani'
'Shaikh M. Mobin'
'Sundargopal Ghosh'

_publ_section_title
;
 Supraicosahedral Polyhedra in Metallaboranes: Synthesis and Structural
 Characterization of 12-, 15-, and 16-Vertex Rhodaboranes
;
_journal_name_full 'Inorganic Chemistry'
_journal_page_first 6705
_journal_page_last 6712
_journal_paper_doi 10.1021/ic400761z
_journal_volume 52
_journal_year 2013
_chemical_formula_sum 'C20 H43 B13 Rh2'
_chemical_formula_weight 629.89
_chemical_name_systematic
; 
 ? 
;
_space_group_IT_number 14
_symmetry_cell_setting monoclinic
_symmetry_space_group_name_Hall '-P 2yn'
_symmetry_space_group_name_H-M 'P 1 21/n 1'
_atom_sites_solution_hydrogens geom
_atom_sites_solution_primary direct
_atom_sites_solution_secondary difmap
_audit_creation_method SHELXL-97
_cell_angle_alpha 90.00
_cell_angle_beta 100.717(2)
_cell_angle_gamma 90.00
_cell_formula_units_Z 4
_cell_length_a 12.0648(2)
_cell_length_b 16.2690(3)
_cell_length_c 14.7494(3)
_cell_measurement_reflns_used 9089
_cell_measurement_temperature 150(2)
_cell_measurement_theta_max 32.1
_cell_measurement_theta_min 3.0
_cell_volume 2844.55(9)
_computing_cell_refinement
;
CrysAlisPro, Agilent Technologies,
Version 1.171.35.11 (release 16-05-2011 CrysAlis171 .NET)
(compiled May 16 2011,17:55:39)
;
_computing_data_collection
;
CrysAlisPro, Agilent Technologies,
Version 1.171.35.11 (release 16-05-2011 CrysAlis171 .NET)
(compiled May 16 2011,17:55:39)
;
_computing_data_reduction
;
CrysAlisPro, Agilent Technologies,
Version 1.171.35.11 (release 16-05-2011 CrysAlis171 .NET)
(compiled May 16 2011,17:55:39)
;
_computing_molecular_graphics 'ORTEP3 (Farrugia, 1997) and Mercury (Bruno et al., 2002)'
_computing_publication_material 'SHELXL-97 (Sheldrick, 2008)'
_computing_structure_refinement 'SHELXL-97 (Sheldrick, 1997)'
_computing_structure_solution 'SHELXS-97 (Sheldrick, 1990)'
_diffrn_ambient_temperature 150(2)
_diffrn_detector_area_resol_mean 16.0309
_diffrn_measured_fraction_theta_full 0.998
_diffrn_measured_fraction_theta_max 0.998
_diffrn_measurement_device_type 'SuperNova, Dual, Cu at zero, Eos'
_diffrn_measurement_method '\w scans'
_diffrn_radiation_monochromator mirror
_diffrn_radiation_source 'SuperNova (Mo) x-ray Source'
_diffrn_radiation_type MoK\a
_diffrn_radiation_wavelength 0.71073
_diffrn_reflns_av_R_equivalents 0.0360
_diffrn_reflns_av_sigmaI/netI 0.0290
_diffrn_reflns_limit_h_max 13
_diffrn_reflns_limit_h_min -14
_diffrn_reflns_limit_k_max 16
_diffrn_reflns_limit_k_min -19
_diffrn_reflns_limit_l_max 17
_diffrn_reflns_limit_l_min -15
_diffrn_reflns_number 23307
_diffrn_reflns_theta_full 25.00
_diffrn_reflns_theta_max 25.00
_diffrn_reflns_theta_min 3.04
_diffrn_standards_decay_% 0
_exptl_absorpt_coefficient_mu 1.170
_exptl_absorpt_correction_T_max 0.842
_exptl_absorpt_correction_T_min 0.701
_exptl_absorpt_correction_type multi-scan
_exptl_absorpt_process_details
;
CrysAlisPro, Agilent Technologies,
Version 1.171.35.11 (release 16-05-2011 CrysAlis171 .NET)
(compiled May 16 2011,17:55:39)
empirical absorption correction using spherical harmonics,
 implemented in SCALE3 ABSPACK scaling algorithm.
;
_exptl_crystal_colour red
_exptl_crystal_density_diffrn 1.471
_exptl_crystal_description block
_exptl_crystal_F_000 1272
_exptl_crystal_size_max 0.23
_exptl_crystal_size_mid 0.16
_exptl_crystal_size_min 0.12
_refine_diff_density_max 0.940
_refine_diff_density_min -0.525
_refine_diff_density_rms 0.065
_refine_ls_extinction_method none
_refine_ls_goodness_of_fit_ref 1.030
_refine_ls_hydrogen_treatment mixed
_refine_ls_matrix_type full
_refine_ls_number_parameters 378
_refine_ls_number_reflns 5011
_refine_ls_number_restraints 0
_refine_ls_restrained_S_all 1.030
_refine_ls_R_factor_all 0.0394
_refine_ls_R_factor_gt 0.0311
_refine_ls_shift/su_max 0.002
_refine_ls_shift/su_mean 0.000
_refine_ls_structure_factor_coef Fsqd
_refine_ls_weighting_details 'calc w=1/[\s^2^(Fo^2^)+(0.0326P)^2^+2.9782P] where P=(Fo^2^+2Fc^2^)/3'
_refine_ls_weighting_scheme calc
_refine_ls_wR_factor_gt 0.0733
_refine_ls_wR_factor_ref 0.0777
_reflns_number_gt 4252
_reflns_number_total 5011
_reflns_threshold_expression >2sigma(I)
_cod_data_source_file ic400761z_si_004_2.cif
_cod_data_source_block 2
_cod_database_code 4335125

loop_
_symmetry_equiv_pos_as_xyz
'x, y, z'
'-x+1/2, y+1/2, -z+1/2'
'-x, -y, -z'
'x-1/2, -y-1/2, z-1/2'

loop_
_atom_site_label
_atom_site_type_symbol
_atom_site_fract_x
_atom_site_fract_y
_atom_site_fract_z
_atom_site_U_iso_or_equiv
_atom_site_adp_type
_atom_site_occupancy
_atom_site_symmetry_multiplicity
_atom_site_calc_flag
_atom_site_refinement_flags
C1 C 1.1894(3) -0.0027(2) 0.2789(3) 0.0500(9) Uani 1 1 d .
C2 C 1.2741(3) 0.0469(3) 0.3314(3) 0.0510(9) Uani 1 1 d .
C3 C 1.3329(3) 0.0888(3) 0.2702(3) 0.0569(11) Uani 1 1 d .
C4 C 1.2842(4) 0.0636(3) 0.1787(3) 0.0608(12) Uani 1 1 d .
C5 C 1.1951(3) 0.0071(3) 0.1845(3) 0.0556(11) Uani 1 1 d .
C6 C 1.1141(4) -0.0615(3) 0.3169(4) 0.0746(14) Uani 1 1 d .
H6A H 1.0413 -0.0651 0.2745 0.112 Uiso 1 1 calc R
H6B H 1.1023 -0.0420 0.3772 0.112 Uiso 1 1 calc R
H6C H 1.1494 -0.1160 0.3237 0.112 Uiso 1 1 calc R
C7 C 1.3057(5) 0.0474(3) 0.4353(3) 0.0829(15) Uani 1 1 d .
H7A H 1.2377 0.0397 0.4619 0.124 Uiso 1 1 calc R
H7B H 1.3407 0.1002 0.4560 0.124 Uiso 1 1 calc R
H7C H 1.3590 0.0028 0.4556 0.124 Uiso 1 1 calc R
C8 C 1.4350(4) 0.1419(4) 0.2976(4) 0.0994(19) Uani 1 1 d .
H8A H 1.4287 0.1725 0.3536 0.149 Uiso 1 1 calc R
H8B H 1.4403 0.1806 0.2477 0.149 Uiso 1 1 calc R
H8C H 1.5027 0.1074 0.3095 0.149 Uiso 1 1 calc R
C9 C 1.3276(5) 0.0850(4) 0.0926(4) 0.101(2) Uani 1 1 d .
H9A H 1.3637 0.1391 0.0999 0.151 Uiso 1 1 calc R
H9B H 1.2646 0.0861 0.0400 0.151 Uiso 1 1 calc R
H9C H 1.3827 0.0436 0.0817 0.151 Uiso 1 1 calc R
C10 C 1.1281(5) -0.0407(3) 0.1061(3) 0.0888(18) Uani 1 1 d .
H10A H 1.1621 -0.0951 0.1031 0.133 Uiso 1 1 calc R
H10B H 1.1281 -0.0113 0.0481 0.133 Uiso 1 1 calc R
H10C H 1.0504 -0.0469 0.1159 0.133 Uiso 1 1 calc R
C11 C 0.7369(3) 0.1766(2) 0.3420(3) 0.0512(10) Uani 1 1 d .
C12 C 0.6981(3) 0.2500(2) 0.2948(3) 0.0455(9) Uani 1 1 d .
C13 C 0.6689(3) 0.2332(3) 0.1989(3) 0.0557(10) Uani 1 1 d .
C14 C 0.6896(3) 0.1472(3) 0.1877(4) 0.0699(14) Uani 1 1 d .
C15 C 0.7308(4) 0.1132(3) 0.2760(4) 0.0656(13) Uani 1 1 d .
C16 C 0.7557(5) 0.0237(3) 0.2973(6) 0.120(3) Uani 1 1 d .
H16A H 0.8255 0.0189 0.3431 0.180 Uiso 1 1 calc R
H16B H 0.7643 -0.0051 0.2407 0.180 Uiso 1 1 calc R
H16C H 0.6933 -0.0008 0.3220 0.180 Uiso 1 1 calc R
C17 C 0.7667(5) 0.1665(4) 0.4445(3) 0.0884(17) Uani 1 1 d .
H17A H 0.6988 0.1522 0.4686 0.133 Uiso 1 1 calc R
H17B H 0.7980 0.2181 0.4725 0.133 Uiso 1 1 calc R
H17C H 0.8228 0.1226 0.4594 0.133 Uiso 1 1 calc R
C18 C 0.6806(4) 0.3297(3) 0.3410(3) 0.0749(14) Uani 1 1 d .
H18A H 0.6150 0.3251 0.3711 0.112 Uiso 1 1 calc R
H18B H 0.6677 0.3737 0.2948 0.112 Uiso 1 1 calc R
H18C H 0.7478 0.3425 0.3873 0.112 Uiso 1 1 calc R
C19 C 0.6158(4) 0.2928(4) 0.1260(3) 0.102(2) Uani 1 1 d .
H19A H 0.5353 0.2984 0.1278 0.153 Uiso 1 1 calc R
H19B H 0.6247 0.2726 0.0652 0.153 Uiso 1 1 calc R
H19C H 0.6526 0.3465 0.1374 0.153 Uiso 1 1 calc R
C20 C 0.6593(5) 0.0993(5) 0.0984(5) 0.142(3) Uani 1 1 d .
H20A H 0.7176 0.0580 0.0953 0.213 Uiso 1 1 calc R
H20B H 0.6541 0.1370 0.0460 0.213 Uiso 1 1 calc R
H20C H 0.5865 0.0718 0.0962 0.213 Uiso 1 1 calc R
B1 B 0.9684(3) 0.1243(3) 0.1870(3) 0.0407(9) Uani 1 1 d .
B2 B 1.0087(4) 0.1445(3) 0.3132(3) 0.0427(10) Uani 1 1 d .
B3 B 1.1273(5) 0.2065(4) 0.3558(4) 0.0642(14) Uani 1 1 d .
B4 B 1.1860(5) 0.2619(4) 0.2738(5) 0.0756(16) Uani 1 1 d .
B5 B 1.1484(5) 0.2422(4) 0.1569(4) 0.0695(15) Uani 1 1 d .
B6 B 1.0486(4) 0.1682(4) 0.1100(3) 0.0578(13) Uani 1 1 d .
B7 B 0.9883(4) 0.2431(3) 0.3581(4) 0.0609(13) Uani 1 1 d .
B8 B 1.0930(5) 0.3127(4) 0.3279(5) 0.0822(18) Uani 1 1 d .
B9 B 1.0703(5) 0.3308(3) 0.2060(5) 0.0786(18) Uani 1 1 d .
B10 B 1.0194(5) 0.2780(4) 0.1000(4) 0.0775(18) Uani 1 1 d .
B11 B 0.9097(4) 0.2049(4) 0.1120(3) 0.0604(13) Uani 1 1 d .
B12 B 0.9538(5) 0.3222(3) 0.2783(4) 0.0685(15) Uani 1 1 d .
B13 B 0.9155(5) 0.3043(3) 0.1596(4) 0.0680(15) Uani 1 1 d .
Rh1 Rh 1.15236(2) 0.129581(17) 0.239222(18) 0.03827(10) Uani 1 1 d .
Rh2 Rh 0.85328(2) 0.207946(17) 0.243984(18) 0.03754(9) Uani 1 1 d .
H1 H 0.935(3) 0.059(2) 0.171(2) 0.060(11) Uiso 1 1 d .
H2 H 0.991(3) 0.093(2) 0.360(3) 0.062(12) Uiso 1 1 d .
H3 H 1.188(4) 0.190(3) 0.426(3) 0.097(16) Uiso 1 1 d .
H4 H 1.287(5) 0.283(3) 0.283(3) 0.103(17) Uiso 1 1 d .
H5 H 1.220(4) 0.256(3) 0.125(3) 0.084(14) Uiso 1 1 d .
H6 H 1.069(4) 0.139(3) 0.048(3) 0.076(14) Uiso 1 1 d .
H7 H 0.951(4) 0.247(3) 0.434(3) 0.096(16) Uiso 1 1 d .
H8 H 1.123(4) 0.366(3) 0.384(3) 0.100(17) Uiso 1 1 d .
H9 H 1.088(4) 0.389(3) 0.192(3) 0.082(14) Uiso 1 1 d .
H10 H 1.023(4) 0.315(3) 0.037(3) 0.097(16) Uiso 1 1 d .
H11 H 0.847(4) 0.193(3) 0.053(3) 0.084(15) Uiso 1 1 d .
H12 H 0.908(4) 0.378(3) 0.297(3) 0.099(17) Uiso 1 1 d .
H13 H 0.853(4) 0.353(3) 0.129(3) 0.072(13) Uiso 1 1 d .

loop_
_atom_site_aniso_label
_atom_site_aniso_U_11
_atom_site_aniso_U_22
_atom_site_aniso_U_33
_atom_site_aniso_U_23
_atom_site_aniso_U_13
_atom_site_aniso_U_12
C1 0.038(2) 0.047(2) 0.066(2) 0.0018(18) 0.0106(19) 0.0098(17)
C2 0.037(2) 0.064(3) 0.051(2) 0.0057(19) 0.0044(17) 0.0107(19)
C3 0.028(2) 0.077(3) 0.066(3) 0.005(2) 0.0074(18) 0.0060(19)
C4 0.044(3) 0.086(3) 0.057(2) 0.010(2) 0.0232(19) 0.026(2)
C5 0.040(2) 0.063(3) 0.062(2) -0.011(2) 0.0070(19) 0.018(2)
C6 0.064(3) 0.052(3) 0.112(4) 0.016(3) 0.028(3) 0.004(2)
C7 0.087(4) 0.101(4) 0.055(3) 0.012(3) -0.004(2) 0.010(3)
C8 0.037(3) 0.119(5) 0.138(5) 0.013(4) 0.006(3) -0.021(3)
C9 0.084(4) 0.148(5) 0.086(4) 0.027(4) 0.055(3) 0.038(4)
C10 0.080(4) 0.089(4) 0.087(3) -0.037(3) -0.012(3) 0.023(3)
C11 0.040(2) 0.050(2) 0.070(3) 0.0059(19) 0.0276(19) 0.0020(18)
C12 0.039(2) 0.047(2) 0.055(2) -0.0002(17) 0.0209(17) 0.0062(17)
C13 0.029(2) 0.080(3) 0.061(2) -0.001(2) 0.0152(18) 0.0076(19)
C14 0.027(2) 0.098(4) 0.088(3) -0.048(3) 0.020(2) -0.016(2)
C15 0.038(2) 0.050(2) 0.118(4) -0.007(3) 0.039(3) -0.0085(19)
C16 0.088(4) 0.038(3) 0.256(8) -0.008(4) 0.086(5) -0.009(3)
C17 0.086(4) 0.114(4) 0.073(3) 0.040(3) 0.037(3) 0.013(3)
C18 0.084(4) 0.059(3) 0.091(3) -0.013(2) 0.041(3) 0.016(3)
C19 0.051(3) 0.183(7) 0.070(3) 0.030(4) 0.008(2) 0.033(4)
C20 0.063(4) 0.210(8) 0.156(6) -0.134(6) 0.032(4) -0.040(4)
B1 0.029(2) 0.049(2) 0.045(2) -0.0115(18) 0.0087(17) 0.0010(18)
B2 0.040(2) 0.048(2) 0.042(2) 0.0051(18) 0.0140(18) 0.0051(19)
B3 0.047(3) 0.080(4) 0.063(3) -0.019(3) 0.003(2) 0.001(3)
B4 0.058(4) 0.067(4) 0.106(4) -0.017(3) 0.025(3) -0.022(3)
B5 0.054(3) 0.077(4) 0.084(4) 0.031(3) 0.032(3) 0.001(3)
B6 0.047(3) 0.088(4) 0.041(2) 0.008(2) 0.016(2) 0.014(3)
B7 0.046(3) 0.072(3) 0.063(3) -0.020(3) 0.004(2) 0.000(2)
B8 0.062(4) 0.070(4) 0.116(5) -0.025(4) 0.019(3) -0.014(3)
B9 0.061(4) 0.045(3) 0.135(6) 0.021(3) 0.032(4) -0.010(3)
B10 0.073(4) 0.091(4) 0.076(4) 0.042(3) 0.032(3) 0.017(3)
B11 0.042(3) 0.094(4) 0.044(2) 0.002(2) 0.007(2) 0.015(3)
B12 0.068(4) 0.043(3) 0.096(4) -0.008(3) 0.019(3) -0.006(3)
B13 0.059(3) 0.061(3) 0.088(4) 0.032(3) 0.026(3) 0.012(3)
Rh1 0.02759(16) 0.04852(18) 0.03973(16) 0.00212(12) 0.00893(11) -0.00060(12)
Rh2 0.03090(17) 0.03933(17) 0.04425(16) -0.00186(11) 0.01181(12) 0.00077(11)

loop_
_atom_type_symbol
_atom_type_description
_atom_type_scat_dispersion_real
_atom_type_scat_dispersion_imag
_atom_type_scat_source
C C 0.0033 0.0016 'International Tables Vol C Tables 4.2.6.8 and 6.1.1.4'
H H 0.0000 0.0000 'International Tables Vol C Tables 4.2.6.8 and 6.1.1.4'
B B 0.0013 0.0007 'International Tables Vol C Tables 4.2.6.8 and 6.1.1.4'
Rh Rh -1.1178 0.9187 'International Tables Vol C Tables 4.2.6.8 and 6.1.1.4'

loop_
_geom_angle_atom_site_label_1
_geom_angle_atom_site_label_2
_geom_angle_atom_site_label_3
_geom_angle
C2 C1 C5 108.2(4)
C2 C1 C6 125.9(4)
C5 C1 C6 125.7(4)
C2 C1 Rh1 71.7(2)
C5 C1 Rh1 71.4(2)
C6 C1 Rh1 127.1(3)
C1 C2 C3 108.7(3)
C1 C2 C7 125.4(4)
C3 C2 C7 125.5(4)
C1 C2 Rh1 71.7(2)
C3 C2 Rh1 71.1(2)
C7 C2 Rh1 128.5(3)
C2 C3 C4 107.2(4)
C2 C3 C8 126.0(4)
C4 C3 C8 126.4(4)
C2 C3 Rh1 72.0(2)
C4 C3 Rh1 71.3(2)
C8 C3 Rh1 127.1(4)
C3 C4 C5 108.1(4)
C3 C4 C9 125.9(5)
C5 C4 C9 125.7(5)
C3 C4 Rh1 71.6(2)
C5 C4 Rh1 71.7(2)
C9 C4 Rh1 127.7(3)
C1 C5 C4 107.8(4)
C1 C5 C10 125.6(4)
C4 C5 C10 126.2(4)
C1 C5 Rh1 71.9(2)
C4 C5 Rh1 71.1(2)
C10 C5 Rh1 127.6(3)
C1 C6 H6A 109.5
C1 C6 H6B 109.5
H6A C6 H6B 109.5
C1 C6 H6C 109.5
H6A C6 H6C 109.5
H6B C6 H6C 109.5
C2 C7 H7A 109.5
C2 C7 H7B 109.5
H7A C7 H7B 109.5
C2 C7 H7C 109.5
H7A C7 H7C 109.5
H7B C7 H7C 109.5
C3 C8 H8A 109.5
C3 C8 H8B 109.5
H8A C8 H8B 109.5
C3 C8 H8C 109.5
H8A C8 H8C 109.5
H8B C8 H8C 109.5
C4 C9 H9A 109.5
C4 C9 H9B 109.5
H9A C9 H9B 109.5
C4 C9 H9C 109.5
H9A C9 H9C 109.5
H9B C9 H9C 109.5
C5 C10 H10A 109.5
C5 C10 H10B 109.5
H10A C10 H10B 109.5
C5 C10 H10C 109.5
H10A C10 H10C 109.5
H10B C10 H10C 109.5
C15 C11 C12 107.9(4)
C15 C11 C17 126.1(4)
C12 C11 C17 125.7(4)
C15 C11 Rh2 71.5(2)
C12 C11 Rh2 71.5(2)
C17 C11 Rh2 127.7(3)
C11 C12 C13 109.0(3)
C11 C12 C18 124.6(4)
C13 C12 C18 126.2(4)
C11 C12 Rh2 71.8(2)
C13 C12 Rh2 71.2(2)
C18 C12 Rh2 127.7(3)
C12 C13 C14 106.6(4)
C12 C13 C19 125.7(4)
C14 C13 C19 127.4(4)
C12 C13 Rh2 72.0(2)
C14 C13 Rh2 70.8(2)
C19 C13 Rh2 126.9(3)
C15 C14 C13 108.2(4)
C15 C14 C20 125.8(6)
C13 C14 C20 125.6(6)
C15 C14 Rh2 72.3(2)
C13 C14 Rh2 71.7(2)
C20 C14 Rh2 127.4(3)
C11 C15 C14 108.3(4)
C11 C15 C16 125.4(5)
C14 C15 C16 126.2(5)
C11 C15 Rh2 72.0(2)
C14 C15 Rh2 70.8(2)
C16 C15 Rh2 126.4(3)
C15 C16 H16A 109.5
C15 C16 H16B 109.5
H16A C16 H16B 109.5
C15 C16 H16C 109.5
H16A C16 H16C 109.5
H16B C16 H16C 109.5
C11 C17 H17A 109.5
C11 C17 H17B 109.5
H17A C17 H17B 109.5
C11 C17 H17C 109.5
H17A C17 H17C 109.5
H17B C17 H17C 109.5
C12 C18 H18A 109.5
C12 C18 H18B 109.5
H18A C18 H18B 109.5
C12 C18 H18C 109.5
H18A C18 H18C 109.5
H18B C18 H18C 109.5
C13 C19 H19A 109.5
C13 C19 H19B 109.5
H19A C19 H19B 109.5
C13 C19 H19C 109.5
H19A C19 H19C 109.5
H19B C19 H19C 109.5
C14 C20 H20A 109.5
C14 C20 H20B 109.5
H20A C20 H20B 109.5
C14 C20 H20C 109.5
H20A C20 H20C 109.5
H20B C20 H20C 109.5
B6 B1 B11 60.4(3)
B6 B1 B2 119.8(3)
B11 B1 B2 119.4(3)
B6 B1 Rh1 64.9(2)
B11 B1 Rh1 116.5(3)
B2 B1 Rh1 65.60(18)
B6 B1 Rh2 116.8(3)
B11 B1 Rh2 65.0(2)
B2 B1 Rh2 65.05(18)
Rh1 B1 Rh2 120.16(18)
B6 B1 H1 116.9(19)
B11 B1 H1 118.1(18)
B2 B1 H1 112.9(18)
Rh1 B1 H1 113.6(19)
Rh2 B1 H1 115(2)
B3 B2 B7 60.6(3)
B3 B2 B1 119.9(3)
B7 B2 B1 120.4(3)
B3 B2 Rh2 117.3(3)
B7 B2 Rh2 65.5(2)
B1 B2 Rh2 65.23(18)
B3 B2 Rh1 65.4(2)
B7 B2 Rh1 117.2(3)
B1 B2 Rh1 64.73(18)
Rh2 B2 Rh1 119.61(18)
B3 B2 H2 116(2)
B7 B2 H2 113(2)
B1 B2 H2 116(2)
Rh2 B2 H2 113(2)
Rh1 B2 H2 118(2)
B4 B3 B2 116.8(4)
B4 B3 B7 110.0(4)
B2 B3 B7 59.7(3)
B4 B3 B8 57.2(4)
B2 B3 B8 109.2(4)
B7 B3 B8 60.6(3)
B4 B3 Rh1 67.7(3)
B2 B3 Rh1 67.4(2)
B7 B3 Rh1 118.2(3)
B8 B3 Rh1 115.3(4)
B4 B3 H3 117(3)
B2 B3 H3 121(2)
B7 B3 H3 119(3)
B8 B3 H3 120(2)
Rh1 B3 H3 114(2)
B8 B4 B5 118.8(5)
B8 B4 B3 62.8(4)
B5 B4 B3 121.7(4)
B8 B4 B9 58.9(4)
B5 B4 B9 63.8(4)
B3 B4 B9 108.1(4)
B8 B4 Rh1 117.8(4)
B5 B4 Rh1 65.8(3)
B3 B4 Rh1 65.4(3)
B9 B4 Rh1 111.1(3)
B8 B4 H4 122(2)
B5 B4 H4 104(2)
B3 B4 H4 125(2)
B9 B4 H4 120(2)
Rh1 B4 H4 115(2)
B10 B5 B4 118.0(5)
B10 B5 B6 63.1(3)
B4 B5 B6 123.7(4)
B10 B5 B9 58.2(4)
B4 B5 B9 62.9(4)
B6 B5 B9 108.3(4)
B10 B5 Rh1 118.4(3)
B4 B5 Rh1 68.2(3)
B6 B5 Rh1 65.6(2)
B9 B5 Rh1 112.2(3)
B10 B5 H5 116(2)
B4 B5 H5 108(2)
B6 B5 H5 121(2)
B9 B5 H5 119(3)
Rh1 B5 H5 118(2)
B5 B6 B1 116.2(3)
B5 B6 B11 110.0(4)
B1 B6 B11 59.9(3)
B5 B6 B10 57.8(3)
B1 B6 B10 109.1(3)
B11 B6 B10 60.3(3)
B5 B6 Rh1 67.1(2)
B1 B6 Rh1 67.4(2)
B11 B6 Rh1 118.2(3)
B10 B6 Rh1 115.3(3)
B5 B6 H6 113(2)
B1 B6 H6 126(2)
B11 B6 H6 121(2)
B10 B6 H6 115(2)
Rh1 B6 H6 115(2)
B12 B7 B2 116.7(4)
B12 B7 B3 109.9(4)
B2 B7 B3 59.6(3)
B12 B7 B8 57.5(3)
B2 B7 B8 108.8(4)
B3 B7 B8 60.2(3)
B12 B7 Rh2 67.9(2)
B2 B7 Rh2 67.1(2)
B3 B7 Rh2 117.7(3)
B8 B7 Rh2 115.3(4)
B12 B7 H7 118(2)
B2 B7 H7 118(2)
B3 B7 H7 121(2)
B8 B7 H7 124(2)
Rh2 B7 H7 110(2)
B4 B8 B12 121.5(5)
B4 B8 B9 66.5(4)
B12 B8 B9 66.5(4)
B4 B8 B3 60.0(3)
B12 B8 B3 110.4(4)
B9 B8 B3 111.8(4)
B4 B8 B7 111.2(4)
B12 B8 B7 59.2(3)
B9 B8 B7 111.4(4)
B3 B8 B7 59.2(3)
B4 B8 H8 122(3)
B12 B8 H8 112(2)
B9 B8 H8 123(2)
B3 B8 H8 120(2)
B7 B8 H8 114(2)
B10 B9 B8 139.6(4)
B10 B9 B13 55.0(3)
B8 B9 B13 106.2(4)
B10 B9 B4 105.8(4)
B8 B9 B4 54.6(3)
B13 B9 B4 128.4(4)
B10 B9 B12 106.4(4)
B8 B9 B12 54.7(3)
B13 B9 B12 54.3(3)
B4 B9 B12 101.8(4)
B10 B9 B5 55.1(3)
B8 B9 B5 105.0(4)
B13 B9 B5 102.1(4)
B4 B9 B5 53.3(3)
B12 B9 B5 127.7(4)
B10 B9 H9 109(3)
B8 B9 H9 111(3)
B13 B9 H9 112(3)
B4 B9 H9 120(3)
B12 B9 H9 113(3)
B5 B9 H9 120(3)
B13 B10 B5 120.9(4)
B13 B10 B9 66.2(4)
B5 B10 B9 66.7(4)
B13 B10 B11 59.8(3)
B5 B10 B11 109.9(4)
B9 B10 B11 111.6(4)
B13 B10 B6 110.6(4)
B5 B10 B6 59.1(3)
B9 B10 B6 111.7(4)
B11 B10 B6 58.9(3)
B13 B10 H10 116(3)
B5 B10 H10 115(3)
B9 B10 H10 114(2)
B11 B10 H10 125(3)
B6 B10 H10 124(3)
B13 B11 B1 116.7(3)
B13 B11 B6 110.3(4)
B1 B11 B6 59.7(3)
B13 B11 B10 57.4(3)
B1 B11 B10 109.4(3)
B6 B11 B10 60.8(3)
B13 B11 Rh2 67.6(2)
B1 B11 Rh2 67.4(2)
B6 B11 Rh2 118.2(3)
B10 B11 Rh2 115.4(3)
B13 B11 H11 118(2)
B1 B11 H11 121(2)
B6 B11 H11 117(3)
B10 B11 H11 118(3)
Rh2 B11 H11 117(3)
B8 B12 B7 63.3(4)
B8 B12 B13 117.9(5)
B7 B12 B13 122.6(4)
B8 B12 B9 58.8(4)
B7 B12 B9 108.7(4)
B13 B12 B9 62.7(4)
B8 B12 Rh2 118.2(4)
B7 B12 Rh2 65.7(2)
B13 B12 Rh2 66.6(2)
B9 B12 Rh2 111.0(3)
B8 B12 H12 117(3)
B7 B12 H12 120(3)
B13 B12 H12 110(3)
B9 B12 H12 121(3)
Rh2 B12 H12 118(3)
B10 B13 B12 118.3(5)
B10 B13 B11 62.9(4)
B12 B13 B11 122.4(4)
B10 B13 B9 58.8(4)
B12 B13 B9 63.1(4)
B11 B13 B9 108.3(4)
B10 B13 Rh2 117.9(3)
B12 B13 Rh2 67.1(2)
B11 B13 Rh2 65.3(2)
B9 B13 Rh2 111.6(3)
B10 B13 H13 118(2)
B12 B13 H13 108(2)
B11 B13 H13 121(2)
B9 B13 H13 121(2)
Rh2 B13 H13 117(2)
B6 Rh1 B3 112.5(2)
B6 Rh1 B5 47.3(2)
B3 Rh1 B5 88.0(2)
B6 Rh1 B1 47.75(17)
B3 Rh1 B1 91.13(17)
B5 Rh1 B1 85.55(19)
B6 Rh1 B2 91.40(17)
B3 Rh1 B2 47.15(18)
B5 Rh1 B2 103.94(19)
B1 Rh1 B2 49.67(15)
B6 Rh1 B4 88.4(2)
B3 Rh1 B4 46.8(2)
B5 Rh1 B4 46.0(2)
B1 Rh1 B4 104.2(2)
B2 Rh1 B4 84.7(2)
B6 Rh1 C4 97.20(17)
B3 Rh1 C4 142.98(18)
B5 Rh1 C4 97.13(19)
B1 Rh1 C4 125.74(16)
B2 Rh1 C4 157.48(17)
B4 Rh1 C4 116.2(2)
B6 Rh1 C3 130.15(17)
B3 Rh1 C3 106.24(18)
B5 Rh1 C3 106.30(19)
B1 Rh1 C3 159.02(16)
B2 Rh1 C3 138.42(15)
B4 Rh1 C3 96.3(2)
C4 Rh1 C3 37.17(15)
B6 Rh1 C5 94.30(18)
B3 Rh1 C5 149.62(19)
B5 Rh1 C5 121.7(2)
B1 Rh1 C5 97.05(15)
B2 Rh1 C5 121.64(17)
B4 Rh1 C5 153.4(2)
C4 Rh1 C5 37.18(16)
C3 Rh1 C5 62.03(16)
B6 Rh1 C2 155.27(18)
B3 Rh1 C2 92.12(18)
B5 Rh1 C2 141.05(19)
B1 Rh1 C2 133.37(16)
B2 Rh1 C2 104.42(15)
B4 Rh1 C2 111.5(2)
C4 Rh1 C2 61.45(14)
C3 Rh1 C2 36.88(15)
C5 Rh1 C2 61.27(14)
B6 Rh1 C1 123.99(19)
B3 Rh1 C1 113.02(19)
B5 Rh1 C1 157.61(19)
B1 Rh1 C1 101.01(15)
B2 Rh1 C1 96.41(15)
B4 Rh1 C1 147.4(2)
C4 Rh1 C1 61.59(15)
C3 Rh1 C1 61.70(16)
C5 Rh1 C1 36.68(14)
C2 Rh1 C1 36.60(14)
B11 Rh2 B7 112.4(2)
B11 Rh2 B2 91.33(17)
B7 Rh2 B2 47.36(18)
B11 Rh2 B13 47.1(2)
B7 Rh2 B13 88.0(2)
B2 Rh2 B13 104.00(19)
B11 Rh2 B1 47.63(18)
B7 Rh2 B1 91.33(17)
B2 Rh2 B1 49.73(15)
B13 Rh2 B1 85.39(19)
B11 Rh2 B12 88.5(2)
B7 Rh2 B12 46.5(2)
B2 Rh2 B12 84.59(19)
B13 Rh2 B12 46.4(2)
B1 Rh2 B12 104.2(2)
B11 Rh2 C14 93.41(19)
B7 Rh2 C14 152.2(2)
B2 Rh2 C14 125.52(19)
B13 Rh2 C14 118.3(2)
B1 Rh2 C14 99.24(15)
B12 Rh2 C14 149.7(2)
B11 Rh2 C13 101.36(16)
B7 Rh2 C13 137.44(18)
B2 Rh2 C13 158.65(16)
B13 Rh2 C13 97.19(19)
B1 Rh2 C13 131.12(15)
B12 Rh2 C13 112.5(2)
C14 Rh2 C13 37.54(17)
B11 Rh2 C15 120.0(2)
B7 Rh2 C15 116.2(2)
B2 Rh2 C15 96.72(17)
B13 Rh2 C15 155.2(2)
B1 Rh2 C15 98.14(16)
B12 Rh2 C15 151.3(2)
C14 Rh2 C15 36.96(18)
C13 Rh2 C15 62.09(17)
B11 Rh2 C12 136.23(16)
B7 Rh2 C12 102.18(17)
B2 Rh2 C12 132.35(14)
B13 Rh2 C12 111.21(17)
B1 Rh2 C12 158.68(15)
B12 Rh2 C12 97.02(19)
C14 Rh2 C12 61.55(15)
C13 Rh2 C12 36.86(14)
C15 Rh2 C12 61.14(14)
B11 Rh2 C11 154.63(19)
B7 Rh2 C11 91.68(18)
B2 Rh2 C11 100.00(15)
B13 Rh2 C11 146.79(18)
B1 Rh2 C11 127.80(15)
B12 Rh2 C11 114.93(19)
C14 Rh2 C11 61.54(16)
C13 Rh2 C11 61.88(15)
C15 Rh2 C11 36.53(16)
C12 Rh2 C11 36.72(13)

loop_
_geom_bond_atom_site_label_1
_geom_bond_atom_site_label_2
_geom_bond_distance
C1 C2 1.415(5)
C1 C5 1.416(6)
C1 C6 1.497(6)
C1 Rh1 2.253(4)
C2 C3 1.422(6)
C2 C7 1.509(5)
C2 Rh1 2.253(4)
C3 C4 1.428(6)
C3 C8 1.497(6)
C3 Rh1 2.242(4)
C4 C5 1.430(6)
C4 C9 1.502(6)
C4 Rh1 2.238(4)
C5 C10 1.499(6)
C5 Rh1 2.246(4)
C6 H6A 0.9800
C6 H6B 0.9800
C6 H6C 0.9800
C7 H7A 0.9800
C7 H7B 0.9800
C7 H7C 0.9800
C8 H8A 0.9800
C8 H8B 0.9800
C8 H8C 0.9800
C9 H9A 0.9800
C9 H9B 0.9800
C9 H9C 0.9800
C10 H10A 0.9800
C10 H10B 0.9800
C10 H10C 0.9800
C11 C15 1.410(6)
C11 C12 1.418(5)
C11 C17 1.496(6)
C11 Rh2 2.252(4)
C12 C13 1.419(5)
C12 C18 1.498(5)
C12 Rh2 2.249(4)
C13 C14 1.437(6)
C13 C19 1.500(6)
C13 Rh2 2.239(4)
C14 C15 1.417(7)
C14 C20 1.515(6)
C14 Rh2 2.226(4)
C15 C16 1.508(6)
C15 Rh2 2.245(4)
C16 H16A 0.9800
C16 H16B 0.9800
C16 H16C 0.9800
C17 H17A 0.9800
C17 H17B 0.9800
C17 H17C 0.9800
C18 H18A 0.9800
C18 H18B 0.9800
C18 H18C 0.9800
C19 H19A 0.9800
C19 H19B 0.9800
C19 H19C 0.9800
C20 H20A 0.9800
C20 H20B 0.9800
C20 H20C 0.9800
B1 B6 1.774(6)
B1 B11 1.776(7)
B1 B2 1.864(6)
B1 Rh1 2.212(4)
B1 Rh2 2.219(4)
B1 H1 1.15(4)
B2 B3 1.768(7)
B2 B7 1.769(7)
B2 Rh2 2.216(4)
B2 Rh1 2.227(4)
B2 H2 1.12(4)
B3 B4 1.759(8)
B3 B7 1.786(7)
B3 B8 1.806(9)
B3 Rh1 2.193(5)
B3 H3 1.18(5)
B4 B8 1.707(9)
B4 B5 1.729(9)
B4 B9 1.920(9)
B4 Rh1 2.232(6)
B4 H4 1.25(5)
B5 B10 1.726(8)
B5 B6 1.751(8)
B5 B9 1.934(9)
B5 Rh1 2.194(5)
B5 H5 1.08(5)
B6 B11 1.785(7)
B6 B10 1.821(8)
B6 Rh1 2.170(5)
B6 H6 1.09(4)
B7 B12 1.742(8)
B7 B8 1.813(8)
B7 Rh2 2.190(5)
B7 H7 1.29(5)
B8 B12 1.710(9)
B8 B9 1.792(10)
B8 H8 1.21(5)
B9 B10 1.790(10)
B9 B13 1.915(8)
B9 B12 1.921(9)
B9 H9 1.01(5)
B10 B13 1.714(8)
B10 B11 1.812(8)
B10 H10 1.12(5)
B11 B13 1.759(8)
B11 Rh2 2.179(5)
B11 H11 1.06(4)
B12 B13 1.749(8)
B12 Rh2 2.226(5)
B12 H12 1.13(5)
B13 Rh2 2.217(5)
B13 H13 1.13(4)

loop_
_geom_torsion_atom_site_label_1
_geom_torsion_atom_site_label_2
_geom_torsion_atom_site_label_3
_geom_torsion_atom_site_label_4
_geom_torsion
C5 C1 C2 C3 0.6(4)
C6 C1 C2 C3 175.1(4)
Rh1 C1 C2 C3 -61.9(3)
C5 C1 C2 C7 -172.8(4)
C6 C1 C2 C7 1.8(7)
Rh1 C1 C2 C7 124.8(4)
C5 C1 C2 Rh1 62.4(3)
C6 C1 C2 Rh1 -123.0(4)
C1 C2 C3 C4 -0.7(5)
C7 C2 C3 C4 172.7(4)
Rh1 C2 C3 C4 -62.9(3)
C1 C2 C3 C8 -174.5(4)
C7 C2 C3 C8 -1.2(7)
Rh1 C2 C3 C8 123.2(5)
C1 C2 C3 Rh1 62.3(3)
C7 C2 C3 Rh1 -124.4(4)
C2 C3 C4 C5 0.6(5)
C8 C3 C4 C5 174.4(5)
Rh1 C3 C4 C5 -62.9(3)
C2 C3 C4 C9 -172.9(4)
C8 C3 C4 C9 0.9(8)
Rh1 C3 C4 C9 123.7(5)
C2 C3 C4 Rh1 63.4(3)
C8 C3 C4 Rh1 -122.8(5)
C2 C1 C5 C4 -0.2(4)
C6 C1 C5 C4 -174.8(4)
Rh1 C1 C5 C4 62.4(3)
C2 C1 C5 C10 173.6(4)
C6 C1 C5 C10 -1.0(6)
Rh1 C1 C5 C10 -123.8(4)
C2 C1 C5 Rh1 -62.6(3)
C6 C1 C5 Rh1 122.8(4)
C3 C4 C5 C1 -0.2(5)
C9 C4 C5 C1 173.3(4)
Rh1 C4 C5 C1 -63.0(3)
C3 C4 C5 C10 -174.0(4)
C9 C4 C5 C10 -0.5(7)
Rh1 C4 C5 C10 123.3(4)
C3 C4 C5 Rh1 62.8(3)
C9 C4 C5 Rh1 -123.7(5)
C15 C11 C12 C13 -0.8(4)
C17 C11 C12 C13 -174.6(4)
Rh2 C11 C12 C13 61.8(3)
C15 C11 C12 C18 173.7(4)
C17 C11 C12 C18 0.0(7)
Rh2 C11 C12 C18 -123.7(4)
C15 C11 C12 Rh2 -62.6(3)
C17 C11 C12 Rh2 123.6(4)
C11 C12 C13 C14 0.5(4)
C18 C12 C13 C14 -173.9(4)
Rh2 C12 C13 C14 62.7(3)
C11 C12 C13 C19 174.9(4)
C18 C12 C13 C19 0.5(7)
Rh2 C12 C13 C19 -122.9(4)
C11 C12 C13 Rh2 -62.2(3)
C18 C12 C13 Rh2 123.4(4)
C12 C13 C14 C15 0.0(5)
C19 C13 C14 C15 -174.3(4)
Rh2 C13 C14 C15 63.5(3)
C12 C13 C14 C20 173.2(4)
C19 C13 C14 C20 -1.1(7)
Rh2 C13 C14 C20 -123.3(5)
C12 C13 C14 Rh2 -63.5(3)
C19 C13 C14 Rh2 122.2(4)
C12 C11 C15 C14 0.8(5)
C17 C11 C15 C14 174.5(4)
Rh2 C11 C15 C14 -61.9(3)
C12 C11 C15 C16 -175.1(4)
C17 C11 C15 C16 -1.3(7)
Rh2 C11 C15 C16 122.3(4)
C12 C11 C15 Rh2 62.6(3)
C17 C11 C15 Rh2 -123.6(4)
C13 C14 C15 C11 -0.5(5)
C20 C14 C15 C11 -173.7(4)
Rh2 C14 C15 C11 62.6(3)
C13 C14 C15 C16 175.3(4)
C20 C14 C15 C16 2.1(7)
Rh2 C14 C15 C16 -121.6(4)
C13 C14 C15 Rh2 -63.1(3)
C20 C14 C15 Rh2 123.7(5)
B6 B1 B2 B3 -0.6(5)
B11 B1 B2 B3 -71.3(5)
Rh1 B1 B2 B3 36.6(3)
Rh2 B1 B2 B3 -108.4(3)
B6 B1 B2 B7 70.8(5)
B11 B1 B2 B7 0.2(5)
Rh1 B1 B2 B7 108.0(4)
Rh2 B1 B2 B7 -37.0(3)
B6 B1 B2 Rh2 107.8(3)
B11 B1 B2 Rh2 37.2(3)
Rh1 B1 B2 Rh2 145.04(17)
B6 B1 B2 Rh1 -37.2(3)
B11 B1 B2 Rh1 -107.9(3)
Rh2 B1 B2 Rh1 -145.04(17)
B7 B2 B3 B4 -98.6(5)
B1 B2 B3 B4 11.6(6)
Rh2 B2 B3 B4 -64.1(5)
Rh1 B2 B3 B4 48.0(4)
B1 B2 B3 B7 110.2(4)
Rh2 B2 B3 B7 34.5(3)
Rh1 B2 B3 B7 146.6(3)
B7 B2 B3 B8 -36.4(4)
B1 B2 B3 B8 73.8(5)
Rh2 B2 B3 B8 -1.9(5)
Rh1 B2 B3 B8 110.2(4)
B7 B2 B3 Rh1 -146.6(3)
B1 B2 B3 Rh1 -36.4(3)
Rh2 B2 B3 Rh1 -112.0(2)
B2 B3 B4 B8 96.5(5)
B7 B3 B4 B8 31.1(4)
Rh1 B3 B4 B8 144.3(4)
B2 B3 B4 B5 -12.1(7)
B7 B3 B4 B5 -77.5(6)
B8 B3 B4 B5 -108.6(6)
Rh1 B3 B4 B5 35.7(4)
B2 B3 B4 B9 57.7(5)
B7 B3 B4 B9 -7.7(5)
B8 B3 B4 B9 -38.8(4)
Rh1 B3 B4 B9 105.5(4)
B2 B3 B4 Rh1 -47.8(3)
B7 B3 B4 Rh1 -113.2(3)
B8 B3 B4 Rh1 -144.3(4)
B8 B4 B5 B10 1.9(7)
B3 B4 B5 B10 76.0(6)
B9 B4 B5 B10 -19.8(4)
Rh1 B4 B5 B10 111.6(4)
B8 B4 B5 B6 -73.0(7)
B3 B4 B5 B6 1.1(8)
B9 B4 B5 B6 -94.7(5)
Rh1 B4 B5 B6 36.7(4)
B8 B4 B5 B9 21.7(4)
B3 B4 B5 B9 95.8(5)
Rh1 B4 B5 B9 131.4(3)
B8 B4 B5 Rh1 -109.7(4)
B3 B4 B5 Rh1 -35.6(4)
B9 B4 B5 Rh1 -131.4(3)
B10 B5 B6 B1 -96.9(4)
B4 B5 B6 B1 10.2(7)
B9 B5 B6 B1 -59.0(5)
Rh1 B5 B6 B1 47.7(3)
B10 B5 B6 B11 -31.5(4)
B4 B5 B6 B11 75.6(6)
B9 B5 B6 B11 6.4(5)
Rh1 B5 B6 B11 113.1(3)
B4 B5 B6 B10 107.1(6)
B9 B5 B6 B10 37.9(3)
Rh1 B5 B6 B10 144.6(3)
B10 B5 B6 Rh1 -144.6(3)
B4 B5 B6 Rh1 -37.5(4)
B9 B5 B6 Rh1 -106.6(3)
B11 B1 B6 B5 98.9(4)
B2 B1 B6 B5 -10.1(5)
Rh1 B1 B6 B5 -47.5(3)
Rh2 B1 B6 B5 65.1(4)
B2 B1 B6 B11 -109.0(4)
Rh1 B1 B6 B11 -146.5(3)
Rh2 B1 B6 B11 -33.8(3)
B11 B1 B6 B10 36.3(4)
B2 B1 B6 B10 -72.7(4)
Rh1 B1 B6 B10 -110.2(4)
Rh2 B1 B6 B10 2.4(4)
B11 B1 B6 Rh1 146.5(3)
B2 B1 B6 Rh1 37.5(3)
Rh2 B1 B6 Rh1 112.6(2)
B3 B2 B7 B12 98.5(5)
B1 B2 B7 B12 -11.0(6)
Rh2 B2 B7 B12 -47.9(3)
Rh1 B2 B7 B12 64.2(5)
B1 B2 B7 B3 -109.5(4)
Rh2 B2 B7 B3 -146.4(3)
Rh1 B2 B7 B3 -34.3(3)
B3 B2 B7 B8 36.1(4)
B1 B2 B7 B8 -73.4(5)
Rh2 B2 B7 B8 -110.3(4)
Rh1 B2 B7 B8 1.9(5)
B3 B2 B7 Rh2 146.4(3)
B1 B2 B7 Rh2 36.9(3)
Rh1 B2 B7 Rh2 112.1(2)
B4 B3 B7 B12 0.1(5)
B2 B3 B7 B12 -110.0(4)
B8 B3 B7 B12 30.0(4)
Rh1 B3 B7 B12 -74.7(5)
B4 B3 B7 B2 110.1(4)
B8 B3 B7 B2 140.0(4)
Rh1 B3 B7 B2 35.2(3)
B4 B3 B7 B8 -29.9(4)
B2 B3 B7 B8 -140.0(4)
Rh1 B3 B7 B8 -104.7(4)
B4 B3 B7 Rh2 74.9(5)
B2 B3 B7 Rh2 -35.2(3)
B8 B3 B7 Rh2 104.8(4)
Rh1 B3 B7 Rh2 0.1(5)
B5 B4 B8 B12 16.3(8)
B3 B4 B8 B12 -96.8(5)
B9 B4 B8 B12 39.0(5)
Rh1 B4 B8 B12 -60.0(7)
B5 B4 B8 B9 -22.8(4)
B3 B4 B8 B9 -135.9(4)
Rh1 B4 B8 B9 -99.0(4)
B5 B4 B8 B3 113.1(5)
B9 B4 B8 B3 135.9(4)
Rh1 B4 B8 B3 36.9(4)
B5 B4 B8 B7 82.2(6)
B3 B4 B8 B7 -30.9(4)
B9 B4 B8 B7 105.0(5)
Rh1 B4 B8 B7 6.0(6)
B2 B3 B8 B4 -110.1(4)
B7 B3 B8 B4 -146.1(4)
Rh1 B3 B8 B4 -36.7(4)
B4 B3 B8 B12 115.4(5)
B2 B3 B8 B12 5.3(6)
B7 B3 B8 B12 -30.7(4)
Rh1 B3 B8 B12 78.7(5)
B4 B3 B8 B9 43.4(4)
B2 B3 B8 B9 -66.7(5)
B7 B3 B8 B9 -102.7(4)
Rh1 B3 B8 B9 6.8(5)
B4 B3 B8 B7 146.1(4)
B2 B3 B8 B7 36.0(4)
Rh1 B3 B8 B7 109.5(4)
B12 B7 B8 B4 -114.9(5)
B2 B7 B8 B4 -4.7(6)
B3 B7 B8 B4 31.2(4)
Rh2 B7 B8 B4 -77.6(5)
B2 B7 B8 B12 110.2(4)
B3 B7 B8 B12 146.1(4)
Rh2 B7 B8 B12 37.3(4)
B12 B7 B8 B9 -42.8(4)
B2 B7 B8 B9 67.4(5)
B3 B7 B8 B9 103.3(5)
Rh2 B7 B8 B9 -5.5(6)
B12 B7 B8 B3 -146.1(4)
B2 B7 B8 B3 -35.9(4)
Rh2 B7 B8 B3 -108.8(4)
B4 B8 B9 B10 71.5(7)
B12 B8 B9 B10 -72.7(7)
B3 B8 B9 B10 31.0(9)
B7 B8 B9 B10 -33.1(9)
B4 B8 B9 B13 126.0(4)
B12 B8 B9 B13 -18.2(4)
B3 B8 B9 B13 85.5(5)
B7 B8 B9 B13 21.3(6)
B12 B8 B9 B4 -144.1(4)
B3 B8 B9 B4 -40.5(4)
B7 B8 B9 B4 -104.6(5)
B4 B8 B9 B12 144.1(4)
B3 B8 B9 B12 103.7(5)
B7 B8 B9 B12 39.5(4)
B4 B8 B9 B5 18.3(4)
B12 B8 B9 B5 -125.8(4)
B3 B8 B9 B5 -22.2(5)
B7 B8 B9 B5 -86.3(5)
B8 B4 B9 B10 -140.3(4)
B5 B4 B9 B10 17.5(4)
B3 B4 B9 B10 -99.7(4)
Rh1 B4 B9 B10 -29.7(5)
B5 B4 B9 B8 157.8(4)
B3 B4 B9 B8 40.6(4)
Rh1 B4 B9 B8 110.6(4)
B8 B4 B9 B13 -82.7(6)
B5 B4 B9 B13 75.1(6)
B3 B4 B9 B13 -42.1(7)
Rh1 B4 B9 B13 27.9(7)
B8 B4 B9 B12 -29.2(4)
B5 B4 B9 B12 128.5(4)
B3 B4 B9 B12 11.4(5)
Rh1 B4 B9 B12 81.3(4)
B8 B4 B9 B5 -157.8(4)
B3 B4 B9 B5 -117.1(4)
Rh1 B4 B9 B5 -47.2(3)
B4 B5 B9 B10 -159.4(4)
B6 B5 B9 B10 -40.2(4)
Rh1 B5 B9 B10 -110.6(4)
B10 B5 B9 B8 140.7(4)
B4 B5 B9 B8 -18.6(4)
B6 B5 B9 B8 100.6(4)
Rh1 B5 B9 B8 30.1(5)
B10 B5 B9 B13 30.1(3)
B4 B5 B9 B13 -129.2(4)
B6 B5 B9 B13 -10.1(5)
Rh1 B5 B9 B13 -80.5(4)
B10 B5 B9 B4 159.4(4)
B6 B5 B9 B4 119.2(4)
Rh1 B5 B9 B4 48.8(3)
B10 B5 B9 B12 84.0(6)
B4 B5 B9 B12 -75.4(6)
B6 B5 B9 B12 43.8(7)
Rh1 B5 B9 B12 -26.6(7)
B4 B5 B10 B13 -18.9(7)
B6 B5 B10 B13 96.9(5)
B9 B5 B10 B13 -39.7(5)
Rh1 B5 B10 B13 60.1(7)
B4 B5 B10 B9 20.8(4)
B6 B5 B10 B9 136.6(4)
Rh1 B5 B10 B9 99.8(4)
B4 B5 B10 B11 -84.8(6)
B6 B5 B10 B11 31.0(4)
B9 B5 B10 B11 -105.6(4)
Rh1 B5 B10 B11 -5.9(6)
B4 B5 B10 B6 -115.8(5)
B9 B5 B10 B6 -136.6(4)
Rh1 B5 B10 B6 -36.9(3)
B8 B9 B10 B13 72.6(7)
B4 B9 B10 B13 126.1(4)
B12 B9 B10 B13 18.3(4)
B5 B9 B10 B13 143.2(4)
B8 B9 B10 B5 -70.6(7)
B13 B9 B10 B5 -143.2(4)
B4 B9 B10 B5 -17.1(3)
B12 B9 B10 B5 -124.9(4)
B8 B9 B10 B11 32.6(9)
B13 B9 B10 B11 -40.0(4)
B4 B9 B10 B11 86.1(5)
B12 B9 B10 B11 -21.7(5)
B5 B9 B10 B11 103.2(4)
B8 B9 B10 B6 -31.2(9)
B13 B9 B10 B6 -103.8(4)
B4 B9 B10 B6 22.3(5)
B12 B9 B10 B6 -85.5(5)
B5 B9 B10 B6 39.4(3)
B5 B6 B10 B13 -114.4(5)
B1 B6 B10 B13 -5.0(6)
B11 B6 B10 B13 31.1(4)
Rh1 B6 B10 B13 -78.3(5)
B1 B6 B10 B5 109.5(4)
B11 B6 B10 B5 145.6(4)
Rh1 B6 B10 B5 36.2(3)
B5 B6 B10 B9 -42.7(4)
B1 B6 B10 B9 66.7(5)
B11 B6 B10 B9 102.8(4)
Rh1 B6 B10 B9 -6.6(5)
B5 B6 B10 B11 -145.6(4)
B1 B6 B10 B11 -36.1(3)
Rh1 B6 B10 B11 -109.4(3)
B6 B1 B11 B13 -99.0(4)
B2 B1 B11 B13 10.6(5)
Rh1 B1 B11 B13 -65.0(4)
Rh2 B1 B11 B13 47.8(3)
B2 B1 B11 B6 109.6(4)
Rh1 B1 B11 B6 34.0(3)
Rh2 B1 B11 B6 146.7(3)
B6 B1 B11 B10 -36.6(4)
B2 B1 B11 B10 73.0(5)
Rh1 B1 B11 B10 -2.6(4)
Rh2 B1 B11 B10 110.2(4)
B6 B1 B11 Rh2 -146.7(3)
B2 B1 B11 Rh2 -37.2(3)
Rh1 B1 B11 Rh2 -112.8(2)
B5 B6 B11 B13 0.4(5)
B1 B6 B11 B13 109.8(4)
B10 B6 B11 B13 -30.2(4)
Rh1 B6 B11 B13 74.4(5)
B5 B6 B11 B1 -109.3(4)
B10 B6 B11 B1 -139.9(4)
Rh1 B6 B11 B1 -35.3(3)
B5 B6 B11 B10 30.6(4)
B1 B6 B11 B10 139.9(4)
Rh1 B6 B11 B10 104.6(4)
B5 B6 B11 Rh2 -74.3(4)
B1 B6 B11 Rh2 35.1(3)
B10 B6 B11 Rh2 -104.9(4)
Rh1 B6 B11 Rh2 -0.3(5)
B5 B10 B11 B13 114.9(5)
B9 B10 B11 B13 42.9(4)
B6 B10 B11 B13 146.0(4)
B13 B10 B11 B1 -109.9(4)
B5 B10 B11 B1 5.0(5)
B9 B10 B11 B1 -67.0(5)
B6 B10 B11 B1 36.1(3)
B13 B10 B11 B6 -146.0(4)
B5 B10 B11 B6 -31.1(4)
B9 B10 B11 B6 -103.1(4)
B13 B10 B11 Rh2 -36.4(3)
B5 B10 B11 Rh2 78.5(5)
B9 B10 B11 Rh2 6.5(5)
B6 B10 B11 Rh2 109.5(3)
B4 B8 B12 B7 97.3(5)
B9 B8 B12 B7 136.4(4)
B3 B8 B12 B7 30.7(4)
B4 B8 B12 B13 -17.2(7)
B9 B8 B12 B13 21.8(4)
B3 B8 B12 B13 -83.8(6)
B7 B8 B12 B13 -114.6(5)
B4 B8 B12 B9 -39.1(5)
B3 B8 B12 B9 -105.6(5)
B7 B8 B12 B9 -136.4(4)
B4 B8 B12 Rh2 59.6(7)
B9 B8 B12 Rh2 98.7(4)
B3 B8 B12 Rh2 -7.0(6)
B7 B8 B12 Rh2 -37.7(4)
B2 B7 B12 B8 -96.2(5)
B3 B7 B12 B8 -31.0(4)
Rh2 B7 B12 B8 -143.7(4)
B2 B7 B12 B13 11.4(7)
B3 B7 B12 B13 76.6(5)
B8 B7 B12 B13 107.5(6)
Rh2 B7 B12 B13 -36.2(4)
B2 B7 B12 B9 -57.6(5)
B3 B7 B12 B9 7.6(5)
B8 B7 B12 B9 38.5(4)
Rh2 B7 B12 B9 -105.2(4)
B2 B7 B12 Rh2 47.6(3)
B3 B7 B12 Rh2 112.8(3)
B8 B7 B12 Rh2 143.7(4)
B10 B9 B12 B8 139.8(5)
B13 B9 B12 B8 158.3(4)
B4 B9 B12 B8 29.2(4)
B5 B9 B12 B8 81.7(6)
B10 B9 B12 B7 99.2(4)
B8 B9 B12 B7 -40.6(4)
B13 B9 B12 B7 117.7(4)
B4 B9 B12 B7 -11.4(5)
B5 B9 B12 B7 41.0(7)
B10 B9 B12 B13 -18.5(4)
B8 B9 B12 B13 -158.3(4)
B4 B9 B12 B13 -129.1(4)
B5 B9 B12 B13 -76.7(6)
B10 B9 B12 Rh2 28.8(5)
B8 B9 B12 Rh2 -111.0(4)
B13 B9 B12 Rh2 47.3(3)
B4 B9 B12 Rh2 -81.8(4)
B5 B9 B12 Rh2 -29.3(7)
B5 B10 B13 B12 17.8(7)
B9 B10 B13 B12 -22.1(4)
B11 B10 B13 B12 114.1(4)
B6 B10 B13 B12 83.3(6)
B5 B10 B13 B11 -96.3(5)
B9 B10 B13 B11 -136.2(4)
B6 B10 B13 B11 -30.8(4)
B5 B10 B13 B9 39.9(5)
B11 B10 B13 B9 136.2(4)
B6 B10 B13 B9 105.4(4)
B5 B10 B13 Rh2 -59.7(7)
B9 B10 B13 Rh2 -99.6(4)
B11 B10 B13 Rh2 36.6(3)
B6 B10 B13 Rh2 5.8(6)
B8 B12 B13 B10 0.2(6)
B7 B12 B13 B10 -74.5(6)
B9 B12 B13 B10 21.1(4)
Rh2 B12 B13 B10 -110.4(4)
B8 B12 B13 B11 74.4(6)
B7 B12 B13 B11 -0.3(7)
B9 B12 B13 B11 95.4(5)
Rh2 B12 B13 B11 -36.2(4)
B8 B12 B13 B9 -21.0(4)
B7 B12 B13 B9 -95.7(5)
Rh2 B12 B13 B9 -131.6(3)
B8 B12 B13 Rh2 110.6(4)
B7 B12 B13 Rh2 35.9(4)
B9 B12 B13 Rh2 131.6(3)
B1 B11 B13 B10 96.8(4)
B6 B11 B13 B10 31.4(4)
Rh2 B11 B13 B10 144.5(3)
B1 B11 B13 B12 -10.9(7)
B6 B11 B13 B12 -76.3(5)
B10 B11 B13 B12 -107.7(5)
Rh2 B11 B13 B12 36.8(4)
B1 B11 B13 B9 58.3(5)
B6 B11 B13 B9 -7.2(5)
B10 B11 B13 B9 -38.6(4)
Rh2 B11 B13 B9 106.0(3)
B1 B11 B13 Rh2 -47.7(3)
B6 B11 B13 Rh2 -113.1(3)
B10 B11 B13 Rh2 -144.5(3)
B8 B9 B13 B10 -139.9(5)
B4 B9 B13 B10 -82.6(6)
B12 B9 B13 B10 -158.2(4)
B5 B9 B13 B10 -30.1(3)
B10 B9 B13 B12 158.2(4)
B8 B9 B13 B12 18.3(4)
B4 B9 B13 B12 75.7(6)
B5 B9 B13 B12 128.1(4)
B10 B9 B13 B11 40.4(4)
B8 B9 B13 B11 -99.5(5)
B4 B9 B13 B11 -42.1(7)
B12 B9 B13 B11 -117.8(4)
B5 B9 B13 B11 10.3(5)
B10 B9 B13 Rh2 110.4(4)
B8 B9 B13 Rh2 -29.5(5)
B4 B9 B13 Rh2 27.8(7)
B12 B9 B13 Rh2 -47.8(3)
B5 B9 B13 Rh2 80.2(4)
B5 B6 Rh1 B3 64.3(3)
B1 B6 Rh1 B3 -69.7(3)
B11 B6 Rh1 B3 -36.9(4)
B10 B6 Rh1 B3 31.5(4)
B1 B6 Rh1 B5 -134.0(3)
B11 B6 Rh1 B5 -101.2(5)
B10 B6 Rh1 B5 -32.8(3)
B5 B6 Rh1 B1 134.0(3)
B11 B6 Rh1 B1 32.8(3)
B10 B6 Rh1 B1 101.2(4)
B5 B6 Rh1 B2 107.8(3)
B1 B6 Rh1 B2 -26.3(2)
B11 B6 Rh1 B2 6.6(4)
B10 B6 Rh1 B2 74.9(3)
B5 B6 Rh1 B4 23.1(3)
B1 B6 Rh1 B4 -110.9(3)
B11 B6 Rh1 B4 -78.1(4)
B10 B6 Rh1 B4 -9.7(3)
B5 B6 Rh1 C4 -93.1(3)
B1 B6 Rh1 C4 132.9(2)
B11 B6 Rh1 C4 165.7(4)
B10 B6 Rh1 C4 -125.9(3)
B5 B6 Rh1 C3 -73.8(3)
B1 B6 Rh1 C3 152.1(2)
B11 B6 Rh1 C3 -175.0(3)
B10 B6 Rh1 C3 -106.7(3)
B5 B6 Rh1 C5 -130.3(3)
B1 B6 Rh1 C5 95.6(2)
B11 B6 Rh1 C5 128.5(4)
B10 B6 Rh1 C5 -163.2(3)
B5 B6 Rh1 C2 -121.8(4)
B1 B6 Rh1 C2 104.2(4)
B11 B6 Rh1 C2 137.0(4)
B10 B6 Rh1 C2 -154.6(4)
B5 B6 Rh1 C1 -153.5(3)
B1 B6 Rh1 C1 72.5(3)
B11 B6 Rh1 C1 105.3(4)
B10 B6 Rh1 C1 173.7(3)
B4 B3 Rh1 B6 -64.6(3)
B2 B3 Rh1 B6 69.7(3)
B7 B3 Rh1 B6 37.0(5)
B8 B3 Rh1 B6 -31.7(4)
B4 B3 Rh1 B5 -23.0(3)
B2 B3 Rh1 B5 111.2(3)
B7 B3 Rh1 B5 78.5(4)
B8 B3 Rh1 B5 9.8(4)
B4 B3 Rh1 B1 -108.5(3)
B2 B3 Rh1 B1 25.7(2)
B7 B3 Rh1 B1 -7.0(4)
B8 B3 Rh1 B1 -75.7(4)
B4 B3 Rh1 B2 -134.2(4)
B7 B3 Rh1 B2 -32.7(3)
B8 B3 Rh1 B2 -101.4(4)
B2 B3 Rh1 B4 134.2(4)
B7 B3 Rh1 B4 101.6(5)
B8 B3 Rh1 B4 32.8(4)
B4 B3 Rh1 C4 76.2(4)
B2 B3 Rh1 C4 -149.6(3)
B7 B3 Rh1 C4 177.7(3)
B8 B3 Rh1 C4 109.0(4)
B4 B3 Rh1 C3 83.4(3)
B2 B3 Rh1 C3 -142.4(2)
B7 B3 Rh1 C3 -175.1(4)
B8 B3 Rh1 C3 116.2(3)
B4 B3 Rh1 C5 145.4(4)
B2 B3 Rh1 C5 -80.4(4)
B7 B3 Rh1 C5 -113.0(4)
B8 B3 Rh1 C5 178.2(3)
B4 B3 Rh1 C2 118.0(3)
B2 B3 Rh1 C2 -107.8(2)
B7 B3 Rh1 C2 -140.4(4)
B8 B3 Rh1 C2 150.8(3)
B4 B3 Rh1 C1 149.0(3)
B2 B3 Rh1 C1 -76.8(2)
B7 B3 Rh1 C1 -109.4(4)
B8 B3 Rh1 C1 -178.2(3)
B10 B5 Rh1 B6 36.0(4)
B4 B5 Rh1 B6 146.9(4)
B9 B5 Rh1 B6 100.8(4)
B10 B5 Rh1 B3 -87.6(4)
B4 B5 Rh1 B3 23.4(3)
B6 B5 Rh1 B3 -123.6(3)
B9 B5 Rh1 B3 -22.8(4)
B10 B5 Rh1 B1 3.7(4)
B4 B5 Rh1 B1 114.7(3)
B6 B5 Rh1 B1 -32.3(2)
B9 B5 Rh1 B1 68.5(3)
B10 B5 Rh1 B2 -42.8(5)
B4 B5 Rh1 B2 68.2(3)
B6 B5 Rh1 B2 -78.8(3)
B9 B5 Rh1 B2 22.0(4)
B10 B5 Rh1 B4 -110.9(5)
B6 B5 Rh1 B4 -146.9(4)
B9 B5 Rh1 B4 -46.2(4)
B10 B5 Rh1 C4 129.2(4)
B4 B5 Rh1 C4 -119.8(3)
B6 B5 Rh1 C4 93.2(3)
B9 B5 Rh1 C4 -166.0(3)
B10 B5 Rh1 C3 166.1(4)
B4 B5 Rh1 C3 -83.0(3)
B6 B5 Rh1 C3 130.1(2)
B9 B5 Rh1 C3 -129.1(3)
B10 B5 Rh1 C5 99.3(4)
B4 B5 Rh1 C5 -149.8(3)
B6 B5 Rh1 C5 63.3(3)
B9 B5 Rh1 C5 164.1(3)
B10 B5 Rh1 C2 -178.5(3)
B4 B5 Rh1 C2 -67.5(4)
B6 B5 Rh1 C2 145.5(3)
B9 B5 Rh1 C2 -113.7(4)
B10 B5 Rh1 C1 112.0(5)
B4 B5 Rh1 C1 -137.0(5)
B6 B5 Rh1 C1 76.0(5)
B9 B5 Rh1 C1 176.8(4)
B11 B1 Rh1 B6 -32.5(3)
B2 B1 Rh1 B6 -144.5(3)
Rh2 B1 Rh1 B6 -107.6(3)
B6 B1 Rh1 B3 119.9(3)
B11 B1 Rh1 B3 87.5(3)
B2 B1 Rh1 B3 -24.6(2)
Rh2 B1 Rh1 B3 12.3(3)
B6 B1 Rh1 B5 32.0(3)
B11 B1 Rh1 B5 -0.4(3)
B2 B1 Rh1 B5 -112.5(2)
Rh2 B1 Rh1 B5 -75.6(3)
B6 B1 Rh1 B2 144.5(3)
B11 B1 Rh1 B2 112.1(3)
Rh2 B1 Rh1 B2 36.9(2)
B6 B1 Rh1 B4 74.4(3)
B11 B1 Rh1 B4 42.0(3)
B2 B1 Rh1 B4 -70.1(3)
Rh2 B1 Rh1 B4 -33.2(3)
B6 B1 Rh1 C4 -63.6(3)
B11 B1 Rh1 C4 -96.0(3)
B2 B1 Rh1 C4 151.9(2)
Rh2 B1 Rh1 C4 -171.19(18)
B6 B1 Rh1 C3 -93.7(5)
B11 B1 Rh1 C3 -126.1(4)
B2 B1 Rh1 C3 121.8(4)
Rh2 B1 Rh1 C3 158.7(3)
B6 B1 Rh1 C5 -89.4(3)
B11 B1 Rh1 C5 -121.9(3)
B2 B1 Rh1 C5 126.0(2)
Rh2 B1 Rh1 C5 163.0(2)
B6 B1 Rh1 C2 -146.1(3)
B11 B1 Rh1 C2 -178.5(2)
B2 B1 Rh1 C2 69.4(3)
Rh2 B1 Rh1 C2 106.3(2)
B6 B1 Rh1 C1 -126.4(2)
B11 B1 Rh1 C1 -158.8(3)
B2 B1 Rh1 C1 89.1(2)
Rh2 B1 Rh1 C1 126.0(2)
B3 B2 Rh1 B6 -119.9(3)
B7 B2 Rh1 B6 -87.2(3)
B1 B2 Rh1 B6 25.4(2)
Rh2 B2 Rh1 B6 -11.3(3)
B7 B2 Rh1 B3 32.7(3)
B1 B2 Rh1 B3 145.4(3)
Rh2 B2 Rh1 B3 108.6(3)
B3 B2 Rh1 B5 -73.8(3)
B7 B2 Rh1 B5 -41.1(3)
B1 B2 Rh1 B5 71.6(3)
Rh2 B2 Rh1 B5 34.8(3)
B3 B2 Rh1 B1 -145.4(3)
B7 B2 Rh1 B1 -112.7(4)
Rh2 B2 Rh1 B1 -36.8(2)
B3 B2 Rh1 B4 -31.7(3)
B7 B2 Rh1 B4 1.0(3)
B1 B2 Rh1 B4 113.7(3)
Rh2 B2 Rh1 B4 77.0(3)
B3 B2 Rh1 C4 127.3(4)
B7 B2 Rh1 C4 160.0(4)
B1 B2 Rh1 C4 -87.3(4)
Rh2 B2 Rh1 C4 -124.1(4)
B3 B2 Rh1 C3 61.9(3)
B7 B2 Rh1 C3 94.6(4)
B1 B2 Rh1 C3 -152.7(2)
Rh2 B2 Rh1 C3 170.54(19)
B3 B2 Rh1 C5 144.1(3)
B7 B2 Rh1 C5 176.8(3)
B1 B2 Rh1 C5 -70.5(2)
Rh2 B2 Rh1 C5 -107.2(2)
B3 B2 Rh1 C2 79.3(3)
B7 B2 Rh1 C2 111.9(3)
B1 B2 Rh1 C2 -135.4(2)
Rh2 B2 Rh1 C2 -172.1(2)
B3 B2 Rh1 C1 115.6(3)
B7 B2 Rh1 C1 148.3(3)
B1 B2 Rh1 C1 -99.0(2)
Rh2 B2 Rh1 C1 -135.8(2)
B8 B4 Rh1 B6 87.5(5)
B5 B4 Rh1 B6 -23.7(3)
B3 B4 Rh1 B6 123.4(3)
B9 B4 Rh1 B6 22.5(4)
B8 B4 Rh1 B3 -35.9(4)
B5 B4 Rh1 B3 -147.1(4)
B9 B4 Rh1 B3 -100.9(4)
B8 B4 Rh1 B5 111.1(6)
B3 B4 Rh1 B5 147.1(4)
B9 B4 Rh1 B5 46.2(4)
B8 B4 Rh1 B1 42.0(5)
B5 B4 Rh1 B1 -69.1(3)
B3 B4 Rh1 B1 77.9(3)
B9 B4 Rh1 B1 -23.0(4)
B8 B4 Rh1 B2 -4.1(5)
B5 B4 Rh1 B2 -115.2(3)
B3 B4 Rh1 B2 31.8(3)
B9 B4 Rh1 B2 -69.0(4)
B8 B4 Rh1 C4 -175.3(4)
B5 B4 Rh1 C4 73.6(3)
B3 B4 Rh1 C4 -139.4(2)
B9 B4 Rh1 C4 119.8(3)
B8 B4 Rh1 C3 -142.3(5)
B5 B4 Rh1 C3 106.6(3)
B3 B4 Rh1 C3 -106.4(3)
B9 B4 Rh1 C3 152.7(3)
B8 B4 Rh1 C5 -176.1(4)
B5 B4 Rh1 C5 72.8(5)
B3 B4 Rh1 C5 -140.2(4)
B9 B4 Rh1 C5 118.9(4)
B8 B4 Rh1 C2 -107.5(5)
B5 B4 Rh1 C2 141.4(3)
B3 B4 Rh1 C2 -71.6(3)
B9 B4 Rh1 C2 -172.5(3)
B8 B4 Rh1 C1 -97.7(5)
B5 B4 Rh1 C1 151.2(3)
B3 B4 Rh1 C1 -61.8(4)
B9 B4 Rh1 C1 -162.7(3)
C3 C4 Rh1 B6 155.4(3)
C5 C4 Rh1 B6 -87.6(3)
C9 C4 Rh1 B6 33.8(5)
C3 C4 Rh1 B3 11.5(5)
C5 C4 Rh1 B3 128.5(4)
C9 C4 Rh1 B3 -110.0(5)
C3 C4 Rh1 B5 107.7(3)
C5 C4 Rh1 B5 -135.3(3)
C9 C4 Rh1 B5 -13.9(5)
C3 C4 Rh1 B1 -162.7(3)
C5 C4 Rh1 B1 -45.7(3)
C9 C4 Rh1 B1 75.7(5)
C3 C4 Rh1 B2 -93.0(5)
C5 C4 Rh1 B2 24.1(5)
C9 C4 Rh1 B2 145.5(5)
C3 C4 Rh1 B4 63.6(3)
C5 C4 Rh1 B4 -179.4(3)
C9 C4 Rh1 B4 -57.9(5)
C5 C4 Rh1 C3 117.0(4)
C9 C4 Rh1 C3 -121.5(6)
C3 C4 Rh1 C5 -117.0(4)
C9 C4 Rh1 C5 121.5(6)
C3 C4 Rh1 C2 -37.9(3)
C5 C4 Rh1 C2 79.2(3)
C9 C4 Rh1 C2 -159.4(5)
C3 C4 Rh1 C1 -79.7(3)
C5 C4 Rh1 C1 37.3(2)
C9 C4 Rh1 C1 158.7(5)
C2 C3 Rh1 B6 -148.8(3)
C4 C3 Rh1 B6 -32.7(4)
C8 C3 Rh1 B6 89.3(5)
C2 C3 Rh1 B3 71.1(3)
C4 C3 Rh1 B3 -172.8(3)
C8 C3 Rh1 B3 -50.8(5)
C2 C3 Rh1 B5 163.8(3)
C4 C3 Rh1 B5 -80.1(3)
C8 C3 Rh1 B5 41.9(5)
C2 C3 Rh1 B1 -73.7(5)
C4 C3 Rh1 B1 42.4(6)
C8 C3 Rh1 B1 164.4(5)
C2 C3 Rh1 B2 28.7(4)
C4 C3 Rh1 B2 144.8(3)
C8 C3 Rh1 B2 -93.2(5)
C2 C3 Rh1 B4 117.9(3)
C4 C3 Rh1 B4 -126.0(3)
C8 C3 Rh1 B4 -4.0(5)
C2 C3 Rh1 C4 -116.1(4)
C8 C3 Rh1 C4 122.0(5)
C2 C3 Rh1 C5 -78.5(3)
C4 C3 Rh1 C5 37.6(3)
C8 C3 Rh1 C5 159.6(5)
C4 C3 Rh1 C2 116.1(4)
C8 C3 Rh1 C2 -121.9(5)
C2 C3 Rh1 C1 -36.7(2)
C4 C3 Rh1 C1 79.4(3)
C8 C3 Rh1 C1 -158.6(5)
C1 C5 Rh1 B6 -146.9(3)
C4 C5 Rh1 B6 96.2(3)
C10 C5 Rh1 B6 -25.4(5)
C1 C5 Rh1 B3 5.5(5)
C4 C5 Rh1 B3 -111.3(4)
C10 C5 Rh1 B3 127.0(5)
C1 C5 Rh1 B5 171.9(3)
C4 C5 Rh1 B5 55.1(3)
C10 C5 Rh1 B5 -66.6(5)
C1 C5 Rh1 B1 -99.0(2)
C4 C5 Rh1 B1 144.2(2)
C10 C5 Rh1 B1 22.5(5)
C1 C5 Rh1 B2 -52.6(3)
C4 C5 Rh1 B2 -169.4(2)
C10 C5 Rh1 B2 68.9(5)
C1 C5 Rh1 B4 118.1(5)
C4 C5 Rh1 B4 1.2(5)
C10 C5 Rh1 B4 -120.4(6)
C1 C5 Rh1 C4 116.9(3)
C10 C5 Rh1 C4 -121.6(5)
C1 C5 Rh1 C3 79.3(3)
C4 C5 Rh1 C3 -37.6(2)
C10 C5 Rh1 C3 -159.2(5)
C1 C5 Rh1 C2 37.2(2)
C4 C5 Rh1 C2 -79.7(2)
C10 C5 Rh1 C2 158.7(5)
C4 C5 Rh1 C1 -116.9(3)
C10 C5 Rh1 C1 121.5(5)
C1 C2 Rh1 B6 -47.0(5)
C3 C2 Rh1 B6 71.0(5)
C7 C2 Rh1 B6 -168.1(4)
C1 C2 Rh1 B3 127.3(3)
C3 C2 Rh1 B3 -114.6(3)
C7 C2 Rh1 B3 6.2(4)
C1 C2 Rh1 B5 -143.2(3)
C3 C2 Rh1 B5 -25.2(4)
C7 C2 Rh1 B5 95.6(5)
C1 C2 Rh1 B1 33.8(3)
C3 C2 Rh1 B1 151.8(3)
C7 C2 Rh1 B1 -87.4(4)
C1 C2 Rh1 B2 81.2(3)
C3 C2 Rh1 B2 -160.8(3)
C7 C2 Rh1 B2 -39.9(4)
C1 C2 Rh1 B4 171.2(3)
C3 C2 Rh1 B4 -70.8(3)
C7 C2 Rh1 B4 50.0(5)
C1 C2 Rh1 C4 -79.9(3)
C3 C2 Rh1 C4 38.2(3)
C7 C2 Rh1 C4 159.0(5)
C1 C2 Rh1 C3 -118.0(3)
C7 C2 Rh1 C3 120.8(5)
C1 C2 Rh1 C5 -37.3(2)
C3 C2 Rh1 C5 80.8(3)
C7 C2 Rh1 C5 -158.4(5)
C3 C2 Rh1 C1 118.0(3)
C7 C2 Rh1 C1 -121.1(5)
C2 C1 Rh1 B6 158.3(2)
C5 C1 Rh1 B6 41.1(3)
C6 C1 Rh1 B6 -80.0(4)
C2 C1 Rh1 B3 -59.7(3)
C5 C1 Rh1 B3 -177.0(3)
C6 C1 Rh1 B3 61.9(4)
C2 C1 Rh1 B5 99.0(5)
C5 C1 Rh1 B5 -18.3(6)
C6 C1 Rh1 B5 -139.4(5)
C2 C1 Rh1 B1 -155.7(2)
C5 C1 Rh1 B1 87.0(3)
C6 C1 Rh1 B1 -34.1(4)
C2 C1 Rh1 B2 -105.6(2)
C5 C1 Rh1 B2 137.1(2)
C6 C1 Rh1 B2 16.0(4)
C2 C1 Rh1 B4 -15.4(5)
C5 C1 Rh1 B4 -132.7(4)
C6 C1 Rh1 B4 106.2(5)
C2 C1 Rh1 C4 79.5(3)
C5 C1 Rh1 C4 -37.8(2)
C6 C1 Rh1 C4 -158.9(4)
C2 C1 Rh1 C3 37.0(2)
C5 C1 Rh1 C3 -80.3(3)
C6 C1 Rh1 C3 158.6(4)
C2 C1 Rh1 C5 117.3(3)
C6 C1 Rh1 C5 -121.1(5)
C5 C1 Rh1 C2 -117.3(3)
C6 C1 Rh1 C2 121.6(5)
B13 B11 Rh2 B7 -64.3(3)
B1 B11 Rh2 B7 70.0(3)
B6 B11 Rh2 B7 37.5(4)
B10 B11 Rh2 B7 -31.6(4)
B13 B11 Rh2 B2 -108.0(3)
B1 B11 Rh2 B2 26.3(2)
B6 B11 Rh2 B2 -6.2(4)
B10 B11 Rh2 B2 -75.2(3)
B1 B11 Rh2 B13 134.3(3)
B6 B11 Rh2 B13 101.8(5)
B10 B11 Rh2 B13 32.7(3)
B13 B11 Rh2 B1 -134.3(3)
B6 B11 Rh2 B1 -32.5(3)
B10 B11 Rh2 B1 -101.5(4)
B13 B11 Rh2 B12 -23.4(3)
B1 B11 Rh2 B12 110.9(3)
B6 B11 Rh2 B12 78.3(4)
B10 B11 Rh2 B12 9.3(3)
B13 B11 Rh2 C14 126.3(3)
B1 B11 Rh2 C14 -99.4(2)
B6 B11 Rh2 C14 -131.9(4)
B10 B11 Rh2 C14 159.1(3)
B13 B11 Rh2 C13 89.3(3)
B1 B11 Rh2 C13 -136.4(2)
B6 B11 Rh2 C13 -169.0(4)
B10 B11 Rh2 C13 122.0(3)
B13 B11 Rh2 C15 153.5(3)
B1 B11 Rh2 C15 -72.2(3)
B6 B11 Rh2 C15 -104.8(4)
B10 B11 Rh2 C15 -173.8(3)
B13 B11 Rh2 C12 75.2(3)
B1 B11 Rh2 C12 -150.5(2)
B6 B11 Rh2 C12 177.0(3)
B10 B11 Rh2 C12 108.0(3)
B13 B11 Rh2 C11 135.0(4)
B1 B11 Rh2 C11 -90.7(4)
B6 B11 Rh2 C11 -123.2(4)
B10 B11 Rh2 C11 167.8(3)
B12 B7 Rh2 B11 64.5(3)
B2 B7 Rh2 B11 -69.8(3)
B3 B7 Rh2 B11 -37.1(4)
B8 B7 Rh2 B11 31.0(4)
B12 B7 Rh2 B2 134.3(4)
B3 B7 Rh2 B2 32.7(3)
B8 B7 Rh2 B2 100.8(4)
B12 B7 Rh2 B13 23.1(3)
B2 B7 Rh2 B13 -111.2(3)
B3 B7 Rh2 B13 -78.5(4)
B8 B7 Rh2 B13 -10.3(4)
B12 B7 Rh2 B1 108.5(3)
B2 B7 Rh2 B1 -25.8(2)
B3 B7 Rh2 B1 6.8(4)
B8 B7 Rh2 B1 75.0(4)
B2 B7 Rh2 B12 -134.3(4)
B3 B7 Rh2 B12 -101.6(5)
B8 B7 Rh2 B12 -33.5(4)
B12 B7 Rh2 C14 -138.7(4)
B2 B7 Rh2 C14 87.0(4)
B3 B7 Rh2 C14 119.7(4)
B8 B7 Rh2 C14 -172.2(4)
B12 B7 Rh2 C13 -75.3(4)
B2 B7 Rh2 C13 150.4(2)
B3 B7 Rh2 C13 -177.0(3)
B8 B7 Rh2 C13 -108.8(4)
B12 B7 Rh2 C15 -151.8(3)
B2 B7 Rh2 C15 73.9(3)
B3 B7 Rh2 C15 106.6(4)
B8 B7 Rh2 C15 174.7(3)
B12 B7 Rh2 C12 -88.1(3)
B2 B7 Rh2 C12 137.6(2)
B3 B7 Rh2 C12 170.2(4)
B8 B7 Rh2 C12 -121.6(3)
B12 B7 Rh2 C11 -123.6(3)
B2 B7 Rh2 C11 102.1(2)
B3 B7 Rh2 C11 134.7(4)
B8 B7 Rh2 C11 -157.1(3)
B3 B2 Rh2 B11 86.9(3)
B7 B2 Rh2 B11 119.8(3)
B1 B2 Rh2 B11 -25.4(2)
Rh1 B2 Rh2 B11 11.2(3)
B3 B2 Rh2 B7 -32.9(3)
B1 B2 Rh2 B7 -145.2(3)
Rh1 B2 Rh2 B7 -108.6(3)
B3 B2 Rh2 B13 41.0(4)
B7 B2 Rh2 B13 73.9(3)
B1 B2 Rh2 B13 -71.4(3)
Rh1 B2 Rh2 B13 -34.8(3)
B3 B2 Rh2 B1 112.4(4)
B7 B2 Rh2 B1 145.2(3)
Rh1 B2 Rh2 B1 36.6(2)
B3 B2 Rh2 B12 -1.5(3)
B7 B2 Rh2 B12 31.4(3)
B1 B2 Rh2 B12 -113.8(2)
Rh1 B2 Rh2 B12 -77.2(3)
B3 B2 Rh2 C14 -177.9(3)
B7 B2 Rh2 C14 -145.0(3)
B1 B2 Rh2 C14 69.7(3)
Rh1 B2 Rh2 C14 106.3(2)
B3 B2 Rh2 C13 -146.1(4)
B7 B2 Rh2 C13 -113.3(5)
B1 B2 Rh2 C13 101.5(4)
Rh1 B2 Rh2 C13 138.1(4)
B3 B2 Rh2 C15 -152.7(3)
B7 B2 Rh2 C15 -119.8(3)
B1 B2 Rh2 C15 95.0(2)
Rh1 B2 Rh2 C15 131.6(2)
B3 B2 Rh2 C12 -96.0(3)
B7 B2 Rh2 C12 -63.2(3)
B1 B2 Rh2 C12 151.6(2)
Rh1 B2 Rh2 C12 -171.80(16)
B3 B2 Rh2 C11 -115.9(3)
B7 B2 Rh2 C11 -83.0(3)
B1 B2 Rh2 C11 131.8(2)
Rh1 B2 Rh2 C11 168.4(2)
B10 B13 Rh2 B11 -35.8(4)
B12 B13 Rh2 B11 -146.7(4)
B9 B13 Rh2 B11 -100.9(4)
B10 B13 Rh2 B7 87.8(4)
B12 B13 Rh2 B7 -23.2(3)
B11 B13 Rh2 B7 123.5(3)
B9 B13 Rh2 B7 22.7(4)
B10 B13 Rh2 B2 42.8(5)
B12 B13 Rh2 B2 -68.2(3)
B11 B13 Rh2 B2 78.5(3)
B9 B13 Rh2 B2 -22.3(4)
B10 B13 Rh2 B1 -3.7(4)
B12 B13 Rh2 B1 -114.7(3)
B11 B13 Rh2 B1 32.1(2)
B9 B13 Rh2 B1 -68.8(4)
B10 B13 Rh2 B12 111.0(5)
B11 B13 Rh2 B12 146.7(4)
B9 B13 Rh2 B12 45.8(4)
B10 B13 Rh2 C14 -101.7(4)
B12 B13 Rh2 C14 147.3(3)
B11 B13 Rh2 C14 -66.0(3)
B9 B13 Rh2 C14 -166.9(3)
B10 B13 Rh2 C13 -134.6(4)
B12 B13 Rh2 C13 114.4(3)
B11 B13 Rh2 C13 -98.8(2)
B9 B13 Rh2 C13 160.3(3)
B10 B13 Rh2 C15 -103.2(5)
B12 B13 Rh2 C15 145.9(4)
B11 B13 Rh2 C15 -67.4(5)
B9 B13 Rh2 C15 -168.3(4)
B10 B13 Rh2 C12 -169.9(4)
B12 B13 Rh2 C12 79.1(3)
B11 B13 Rh2 C12 -134.2(2)
B9 B13 Rh2 C12 125.0(3)
B10 B13 Rh2 C11 177.8(3)
B12 B13 Rh2 C11 66.9(4)
B11 B13 Rh2 C11 -146.4(3)
B9 B13 Rh2 C11 112.7(4)
B6 B1 Rh2 B11 32.3(3)
B2 B1 Rh2 B11 144.5(3)
Rh1 B1 Rh2 B11 107.4(3)
B6 B1 Rh2 B7 -87.4(3)
B11 B1 Rh2 B7 -119.7(3)
B2 B1 Rh2 B7 24.8(2)
Rh1 B1 Rh2 B7 -12.3(3)
B6 B1 Rh2 B2 -112.2(3)
B11 B1 Rh2 B2 -144.5(3)
Rh1 B1 Rh2 B2 -37.1(2)
B6 B1 Rh2 B13 0.5(3)
B11 B1 Rh2 B13 -31.8(3)
B2 B1 Rh2 B13 112.7(2)
Rh1 B1 Rh2 B13 75.6(3)
B6 B1 Rh2 B12 -42.2(3)
B11 B1 Rh2 B12 -74.5(3)
B2 B1 Rh2 B12 70.0(2)
Rh1 B1 Rh2 B12 32.9(3)
B6 B1 Rh2 C14 118.4(3)
B11 B1 Rh2 C14 86.2(3)
B2 B1 Rh2 C14 -129.3(2)
Rh1 B1 Rh2 C14 -166.4(2)
B6 B1 Rh2 C13 96.0(3)
B11 B1 Rh2 C13 63.7(3)
B2 B1 Rh2 C13 -151.7(2)
Rh1 B1 Rh2 C13 171.13(18)
B6 B1 Rh2 C15 155.8(3)
B11 B1 Rh2 C15 123.6(3)
B2 B1 Rh2 C15 -91.9(2)
Rh1 B1 Rh2 C15 -129.1(2)
B6 B1 Rh2 C12 142.8(4)
B11 B1 Rh2 C12 110.6(4)
B2 B1 Rh2 C12 -104.9(4)
Rh1 B1 Rh2 C12 -142.1(3)
B6 B1 Rh2 C11 179.4(3)
B11 B1 Rh2 C11 147.2(3)
B2 B1 Rh2 C11 -68.3(2)
Rh1 B1 Rh2 C11 -105.5(2)
B8 B12 Rh2 B11 -86.6(4)
B7 B12 Rh2 B11 -123.4(3)
B13 B12 Rh2 B11 23.7(3)
B9 B12 Rh2 B11 -21.7(4)
B8 B12 Rh2 B7 36.8(4)
B13 B12 Rh2 B7 147.1(4)
B9 B12 Rh2 B7 101.7(4)
B8 B12 Rh2 B2 4.9(4)
B7 B12 Rh2 B2 -31.9(3)
B13 B12 Rh2 B2 115.2(3)
B9 B12 Rh2 B2 69.8(4)
B8 B12 Rh2 B13 -110.3(5)
B7 B12 Rh2 B13 -147.1(4)
B9 B12 Rh2 B13 -45.4(4)
B8 B12 Rh2 B1 -41.2(5)
B7 B12 Rh2 B1 -78.0(3)
B13 B12 Rh2 B1 69.1(3)
B9 B12 Rh2 B1 23.7(4)
B8 B12 Rh2 C14 179.2(4)
B7 B12 Rh2 C14 142.3(4)
B13 B12 Rh2 C14 -70.5(5)
B9 B12 Rh2 C14 -115.9(4)
B8 B12 Rh2 C13 171.7(4)
B7 B12 Rh2 C13 134.9(3)
B13 B12 Rh2 C13 -78.0(3)
B9 B12 Rh2 C13 -123.4(3)
B8 B12 Rh2 C15 99.0(6)
B7 B12 Rh2 C15 62.2(5)
B13 B12 Rh2 C15 -150.7(4)
B9 B12 Rh2 C15 163.9(3)
B8 B12 Rh2 C12 137.0(4)
B7 B12 Rh2 C12 100.1(3)
B13 B12 Rh2 C12 -112.7(3)
B9 B12 Rh2 C12 -158.1(3)
B8 B12 Rh2 C11 103.4(4)
B7 B12 Rh2 C11 66.6(3)
B13 B12 Rh2 C11 -146.3(3)
B9 B12 Rh2 C11 168.3(3)
C15 C14 Rh2 B11 138.9(3)
C13 C14 Rh2 B11 -104.3(3)
C20 C14 Rh2 B11 17.0(6)
C15 C14 Rh2 B7 -19.7(5)
C13 C14 Rh2 B7 97.2(5)
C20 C14 Rh2 B7 -141.6(6)
C15 C14 Rh2 B2 44.8(3)
C13 C14 Rh2 B2 161.7(2)
C20 C14 Rh2 B2 -77.1(6)
C15 C14 Rh2 B13 -179.0(3)
C13 C14 Rh2 B13 -62.1(3)
C20 C14 Rh2 B13 59.1(6)
C15 C14 Rh2 B1 91.3(3)
C13 C14 Rh2 B1 -151.9(3)
C20 C14 Rh2 B1 -30.6(6)
C15 C14 Rh2 B12 -128.2(4)
C13 C14 Rh2 B12 -11.3(5)
C20 C14 Rh2 B12 109.9(6)
C15 C14 Rh2 C13 -116.9(4)
C20 C14 Rh2 C13 121.3(7)
C13 C14 Rh2 C15 116.9(4)
C20 C14 Rh2 C15 -121.9(7)
C15 C14 Rh2 C12 -78.9(3)
C13 C14 Rh2 C12 38.0(2)
C20 C14 Rh2 C12 159.2(7)
C15 C14 Rh2 C11 -36.9(2)
C13 C14 Rh2 C11 80.0(3)
C20 C14 Rh2 C11 -158.8(7)
C12 C13 Rh2 B11 -163.7(3)
C14 C13 Rh2 B11 80.7(3)
C19 C13 Rh2 B11 -42.2(5)
C12 C13 Rh2 B7 -21.1(4)
C14 C13 Rh2 B7 -136.8(3)
C19 C13 Rh2 B7 100.4(5)
C12 C13 Rh2 B2 70.9(5)
C14 C13 Rh2 B2 -44.7(5)
C19 C13 Rh2 B2 -167.6(4)
C12 C13 Rh2 B13 -116.1(3)
C14 C13 Rh2 B13 128.3(3)
C19 C13 Rh2 B13 5.4(5)
C12 C13 Rh2 B1 153.8(2)
C14 C13 Rh2 B1 38.2(4)
C19 C13 Rh2 B1 -84.7(5)
C12 C13 Rh2 B12 -70.6(3)
C14 C13 Rh2 B12 173.8(3)
C19 C13 Rh2 B12 51.0(5)
C12 C13 Rh2 C14 115.6(4)
C19 C13 Rh2 C14 -122.9(5)
C12 C13 Rh2 C15 78.2(3)
C14 C13 Rh2 C15 -37.4(3)
C19 C13 Rh2 C15 -160.3(5)
C14 C13 Rh2 C12 -115.6(4)
C19 C13 Rh2 C12 121.5(5)
C12 C13 Rh2 C11 36.6(2)
C14 C13 Rh2 C11 -79.0(3)
C19 C13 Rh2 C11 158.2(5)
C11 C15 Rh2 B11 -166.8(3)
C14 C15 Rh2 B11 -49.3(3)
C16 C15 Rh2 B11 72.0(6)
C11 C15 Rh2 B7 52.4(3)
C14 C15 Rh2 B7 169.9(3)
C16 C15 Rh2 B7 -68.8(6)
C11 C15 Rh2 B2 97.7(3)
C14 C15 Rh2 B2 -144.7(3)
C16 C15 Rh2 B2 -23.4(6)
C11 C15 Rh2 B13 -115.4(5)
C14 C15 Rh2 B13 2.1(6)
C16 C15 Rh2 B13 123.4(6)
C11 C15 Rh2 B1 147.9(3)
C14 C15 Rh2 B1 -94.6(3)
C16 C15 Rh2 B1 26.7(6)
C11 C15 Rh2 B12 6.7(5)
C14 C15 Rh2 B12 124.3(4)
C16 C15 Rh2 B12 -114.4(6)
C11 C15 Rh2 C14 -117.5(4)
C16 C15 Rh2 C14 121.3(6)
C11 C15 Rh2 C13 -79.6(3)
C14 C15 Rh2 C13 38.0(2)
C16 C15 Rh2 C13 159.3(6)
C11 C15 Rh2 C12 -37.5(2)
C14 C15 Rh2 C12 80.1(3)
C16 C15 Rh2 C12 -158.6(6)
C14 C15 Rh2 C11 117.5(4)
C16 C15 Rh2 C11 -121.2(7)
C11 C12 Rh2 B11 141.7(3)
C13 C12 Rh2 B11 23.4(4)
C18 C12 Rh2 B11 -98.2(4)
C11 C12 Rh2 B7 -76.2(3)
C13 C12 Rh2 B7 165.5(3)
C18 C12 Rh2 B7 43.9(4)
C11 C12 Rh2 B2 -34.0(3)
C13 C12 Rh2 B2 -152.3(3)
C18 C12 Rh2 B2 86.1(4)
C11 C12 Rh2 B13 -168.8(3)
C13 C12 Rh2 B13 72.9(3)
C18 C12 Rh2 B13 -48.7(4)
C11 C12 Rh2 B1 52.0(5)
C13 C12 Rh2 B1 -66.3(5)
C18 C12 Rh2 B1 172.0(4)
C11 C12 Rh2 B12 -123.0(3)
C13 C12 Rh2 B12 118.7(3)
C18 C12 Rh2 B12 -3.0(4)
C11 C12 Rh2 C14 79.6(3)
C13 C12 Rh2 C14 -38.7(3)
C18 C12 Rh2 C14 -160.3(4)
C11 C12 Rh2 C13 118.3(3)
C18 C12 Rh2 C13 -121.7(5)
C11 C12 Rh2 C15 37.3(3)
C13 C12 Rh2 C15 -81.0(3)
C18 C12 Rh2 C15 157.3(4)
C13 C12 Rh2 C11 -118.3(3)
C18 C12 Rh2 C11 120.0(5)
C15 C11 Rh2 B11 27.5(5)
C12 C11 Rh2 B11 -89.5(4)
C17 C11 Rh2 B11 149.2(5)
C15 C11 Rh2 B7 -134.7(3)
C12 C11 Rh2 B7 108.3(3)
C17 C11 Rh2 B7 -13.0(4)
C15 C11 Rh2 B2 -87.8(3)
C12 C11 Rh2 B2 155.2(2)
C17 C11 Rh2 B2 33.9(4)
C15 C11 Rh2 B13 136.3(4)
C12 C11 Rh2 B13 19.3(5)
C17 C11 Rh2 B13 -101.9(5)
C15 C11 Rh2 B1 -41.7(3)
C12 C11 Rh2 B1 -158.7(2)
C17 C11 Rh2 B1 80.0(5)
C15 C11 Rh2 B12 -176.4(3)
C12 C11 Rh2 B12 66.6(3)
C17 C11 Rh2 B12 -54.7(5)
C15 C11 Rh2 C14 37.3(3)
C12 C11 Rh2 C14 -79.7(3)
C17 C11 Rh2 C14 159.1(5)
C15 C11 Rh2 C13 80.2(3)
C12 C11 Rh2 C13 -36.8(2)
C17 C11 Rh2 C13 -158.1(5)
C12 C11 Rh2 C15 -117.0(4)
C17 C11 Rh2 C15 121.7(5)
C15 C11 Rh2 C12 117.0(4)
C17 C11 Rh2 C12 -121.3(5)
